data_7009905
loop_
_publ_author_name
'Adams, Harry'
'Allott, Christopher'
'Bancroft, Matthew N.'
'Morris, Michael J.'

_publ_section_title
;
 Deconstruction of cyclic and acyclic trithiocarbonates by C--S and
 C&#xE006;S bond cleavage during oxidative decarbonylation of
 dimolybdenum alkyne complexes&#x200A;&#x2020;
;
_journal_issue 22
_journal_name_full 'Journal of the Chemical Society, Dalton Transactions'
_journal_page_first 4145
_journal_paper_doi 10.1039/b004293p
_journal_year 2000
_chemical_formula_sum 'C19 H22 Mo2 O4 S3'
_chemical_formula_weight 602.43
_chemical_name_systematic
; 
 ? 
;
_space_group_IT_number 14
_symmetry_cell_setting monoclinic
_symmetry_space_group_name_Hall '-P 2yn'
_symmetry_space_group_name_H-M 'P 1 21/n 1'
_atom_sites_solution_hydrogens geom
_atom_sites_solution_primary direct
_atom_sites_solution_secondary difmap
_audit_creation_method SHELXL
_cell_angle_alpha 90.00
_cell_angle_beta 95.00(2)
_cell_angle_gamma 90.00
_cell_formula_units_Z 8
_cell_length_a 10.086(3)
_cell_length_b 13.077(3)
_cell_length_c 33.601(7)
_cell_measurement_temperature 293(2)
_cell_volume 4414.9(19)
_computing_structure_refinement 'SHELXL-93 (Sheldrick, 1993)'
_computing_structure_solution 'SHELXS-86 (Sheldrick, 1990)'
_diffrn_ambient_temperature 293(2)
_diffrn_radiation_monochromator graphite
_diffrn_radiation_source 'fine-focus sealed tube'
_diffrn_radiation_type MoK\a
_diffrn_radiation_wavelength 0.71073
_diffrn_reflns_av_R_equivalents 0.0331
_diffrn_reflns_av_sigmaI/netI 0.0542
_diffrn_reflns_limit_h_max 11
_diffrn_reflns_limit_h_min -1
_diffrn_reflns_limit_k_max 15
_diffrn_reflns_limit_k_min -1
_diffrn_reflns_limit_l_max 39
_diffrn_reflns_limit_l_min -39
_diffrn_reflns_number 10070
_diffrn_reflns_theta_max 25.00
_diffrn_reflns_theta_min 1.22
_exptl_absorpt_coefficient_mu 1.442
_exptl_absorpt_correction_T_max 0.8982
_exptl_absorpt_correction_T_min 0.50836
_exptl_absorpt_correction_type 'psi scans'
_exptl_crystal_colour black
_exptl_crystal_density_diffrn 1.813
_exptl_crystal_description blocks
_exptl_crystal_F_000 2400
_exptl_crystal_size_max 0.80
_exptl_crystal_size_mid 0.45
_exptl_crystal_size_min 0.40
_refine_diff_density_max 0.858
_refine_diff_density_min -0.469
_refine_diff_density_rms 0.101
_refine_ls_extinction_method none
_refine_ls_goodness_of_fit_all 1.061
_refine_ls_goodness_of_fit_obs 1.094
_refine_ls_matrix_type full
_refine_ls_number_parameters 505
_refine_ls_number_reflns 7765
_refine_ls_number_restraints 0
_refine_ls_restrained_S_all 1.065
_refine_ls_restrained_S_obs 1.094
_refine_ls_R_factor_all 0.0671
_refine_ls_R_factor_obs 0.0406
_refine_ls_shift/esd_max 0.001
_refine_ls_shift/esd_mean 0.000
_refine_ls_structure_factor_coef Fsqd
_refine_ls_weighting_details 'w=1/[\s^2^(Fo^2^)+(0.0246P)^2^+7.2010P] where P=(Fo^2^+2Fc^2^)/3'
_refine_ls_weighting_scheme calc
_refine_ls_wR_factor_all 0.0913
_refine_ls_wR_factor_obs 0.0797
_reflns_number_observed 5743
_reflns_number_total 7770
_reflns_observed_criterion >2sigma(I)
_cod_data_source_file b004293p.txt
_cod_data_source_block mb1874r
_cod_depositor_comments
;
The following automatic conversions were performed:

'_refine_ls_weighting_scheme' value 'calc
w=1/[\s^2^(Fo^2^)+(0.0246P)^2^+7.2010P] where P=(Fo^2^+2Fc^2^)/3' was
changed to 'calc'. New tag '_refine_ls_weighting_details' was
created. The value of the new tag was set to
'w=1/[\s^2^(Fo^2^)+(0.0246P)^2^+7.2010P] where P=(Fo^2^+2Fc^2^)/3'.

Automatic conversion script
Id: cif_fix_values 3143 2015-03-26 13:38:13Z robertas 
;
_cod_original_sg_symbol_H-M P2(1)/n
_cod_database_code 7009905

loop_
_symmetry_equiv_pos_as_xyz
'x, y, z'
'-x+1/2, y+1/2, -z+1/2'
'-x, -y, -z'
'x-1/2, -y-1/2, z-1/2'

loop_
_atom_site_aniso_label
_atom_site_aniso_U_11
_atom_site_aniso_U_22
_atom_site_aniso_U_33
_atom_site_aniso_U_23
_atom_site_aniso_U_13
_atom_site_aniso_U_12
Mo1 0.0267(2) 0.0322(2) 0.0343(2) 0.0015(2) 0.0043(2) 0.0012(2)
Mo2 0.0280(2) 0.0362(2) 0.0371(3) 0.0005(2) 0.0002(2) -0.0009(2)
S1 0.0394(8) 0.0414(8) 0.0355(7) 0.0040(6) 0.0065(6) -0.0030(7)
S2 0.113(2) 0.0562(10) 0.0338(8) -0.0060(8) 0.0131(10) 0.0015(11)
S3 0.0370(8) 0.0369(7) 0.0404(8) -0.0071(6) 0.0060(6) 0.0005(6)
O1 0.081(4) 0.034(3) 0.134(5) -0.006(3) 0.001(4) 0.008(3)
O2 0.080(4) 0.054(3) 0.100(4) -0.026(3) 0.022(3) -0.025(3)
O3 0.132(5) 0.036(2) 0.063(3) 0.017(2) 0.036(3) 0.008(3)
O4 0.207(8) 0.061(3) 0.080(4) 0.006(3) 0.078(5) -0.004(4)
C1 0.034(3) 0.082(5) 0.051(4) 0.020(4) 0.019(3) 0.009(3)
C2 0.033(3) 0.045(4) 0.101(6) 0.002(4) 0.012(4) -0.005(3)
C3 0.031(3) 0.115(7) 0.056(4) -0.025(5) -0.012(3) 0.004(4)
C4 0.035(4) 0.103(7) 0.076(5) 0.047(5) 0.007(4) 0.016(4)
C5 0.035(3) 0.051(4) 0.092(6) -0.008(4) 0.011(3) 0.009(3)
C6 0.051(4) 0.120(8) 0.062(5) -0.015(5) -0.026(4) 0.012(5)
C7 0.035(4) 0.055(5) 0.131(8) 0.005(5) -0.023(5) -0.007(3)
C8 0.024(3) 0.127(8) 0.099(7) 0.039(6) 0.008(4) 0.003(4)
C9 0.035(4) 0.078(6) 0.116(7) -0.017(5) -0.003(4) 0.023(4)
C10 0.039(4) 0.078(6) 0.100(7) 0.040(5) -0.005(4) 0.003(4)
C11 0.040(3) 0.037(3) 0.032(3) -0.003(2) 0.003(3) -0.003(3)
C12 0.056(4) 0.042(3) 0.039(3) -0.006(3) 0.010(3) 0.004(3)
C13 0.032(3) 0.043(3) 0.036(3) 0.001(3) -0.002(2) -0.001(3)
C14 0.101(6) 0.061(4) 0.041(4) -0.015(3) 0.011(4) -0.001(4)
C15 0.089(5) 0.066(4) 0.039(4) -0.005(3) 0.012(4) -0.005(4)
C16 0.068(4) 0.036(3) 0.048(4) -0.012(3) 0.017(3) -0.009(3)
C17 0.142(10) 0.029(4) 0.220(13) 0.007(6) 0.015(9) 0.010(5)
C18 0.056(4) 0.046(3) 0.030(3) 0.003(3) 0.003(3) -0.001(3)
C19 0.089(6) 0.048(4) 0.074(5) 0.025(4) 0.014(4) 0.015(4)
Mo1A 0.0438(3) 0.0370(3) 0.0342(3) -0.0003(2) -0.0001(2) 0.0042(2)
Mo2A 0.0388(3) 0.0324(2) 0.0349(3) -0.0011(2) 0.0045(2) -0.0011(2)
S1A 0.0466(8) 0.0428(8) 0.0348(7) -0.0039(6) 0.0058(6) 0.0023(7)
S2A 0.0733(12) 0.0779(13) 0.0496(10) -0.0066(9) 0.0291(9) -0.0101(10)
S3A 0.0386(8) 0.0554(9) 0.0560(9) -0.0072(8) 0.0052(7) -0.0053(8)
O1A 0.055(3) 0.075(3) 0.084(3) 0.017(3) -0.021(3) -0.018(3)
O2A 0.065(3) 0.051(3) 0.182(7) -0.029(4) -0.012(4) -0.011(3)
O3A 0.076(3) 0.095(4) 0.063(3) -0.043(3) 0.010(3) -0.032(3)
O4A 0.133(5) 0.139(6) 0.040(3) -0.030(3) 0.023(3) -0.054(5)
C1A 0.229(14) 0.108(8) 0.051(5) 0.033(5) 0.053(8) 0.132(10)
C2A 0.062(5) 0.131(9) 0.109(8) 0.069(7) 0.005(6) 0.030(6)
C3A 0.116(8) 0.068(5) 0.055(5) 0.019(4) -0.010(5) 0.005(6)
C4A 0.082(6) 0.072(6) 0.088(6) 0.041(5) 0.017(5) 0.005(5)
C5A 0.185(12) 0.033(4) 0.088(7) 0.007(4) -0.050(8) 0.005(6)
C6A 0.245(15) 0.029(4) 0.066(6) -0.011(4) -0.061(8) 0.023(7)
C7A 0.108(8) 0.069(6) 0.123(9) 0.043(6) 0.067(7) 0.052(6)
C8A 0.091(7) 0.055(5) 0.099(7) 0.021(5) -0.027(6) 0.016(5)
C9A 0.145(10) 0.059(5) 0.071(6) 0.033(5) 0.048(7) 0.032(6)
C10A 0.067(6) 0.051(6) 0.240(15) 0.066(8) -0.011(8) -0.013(5)
C11A 0.050(4) 0.047(3) 0.029(3) -0.007(3) 0.004(3) 0.002(3)
C12A 0.040(3) 0.037(3) 0.039(3) -0.002(3) 0.003(3) -0.004(3)
C13A 0.050(3) 0.031(3) 0.038(3) 0.006(2) 0.011(3) 0.005(3)
C14A 0.064(5) 0.093(6) 0.075(5) -0.005(4) 0.035(4) -0.018(4)
C15A 0.077(5) 0.072(5) 0.058(4) -0.010(4) 0.027(4) 0.009(4)
C16A 0.044(4) 0.048(4) 0.056(4) -0.006(3) 0.013(3) -0.008(3)
C17A 0.068(5) 0.117(8) 0.112(7) 0.006(6) -0.034(5) -0.034(5)
C18A 0.063(4) 0.044(4) 0.043(4) -0.002(3) 0.000(3) 0.002(3)
C19A 0.083(5) 0.071(5) 0.071(5) -0.034(4) -0.013(4) -0.014(4)

loop_
_atom_site_label
_atom_site_type_symbol
_atom_site_fract_x
_atom_site_fract_y
_atom_site_fract_z
_atom_site_U_iso_or_equiv
_atom_site_thermal_displace_type
_atom_site_occupancy
_atom_site_calc_flag
_atom_site_refinement_flags
_atom_site_disorder_group
Mo1 Mo 0.35577(4) 0.20979(3) 0.154994(13) 0.03094(12) Uani 1 d . .
Mo2 Mo 0.60796(4) 0.19356(4) 0.170521(14) 0.03395(12) Uani 1 d . .
S1 S 0.51280(14) 0.31084(11) 0.11812(4) 0.0386(3) Uani 1 d . .
S2 S 0.4352(2) 0.26310(14) 0.27679(5) 0.0673(5) Uani 1 d . .
S3 S 0.48112(14) 0.07992(11) 0.13002(4) 0.0379(3) Uani 1 d . .
O1 O 0.3923(5) 0.4744(3) 0.1872(2) 0.083(2) Uani 1 d . .
O2 O 0.6056(5) 0.4643(4) 0.2069(2) 0.077(2) Uani 1 d . .
O3 O 0.4684(6) -0.0349(3) 0.21336(14) 0.075(2) Uani 1 d . .
O4 O 0.3697(8) 0.0468(4) 0.2585(2) 0.112(3) Uani 1 d . .
C1 C 0.1539(6) 0.2043(6) 0.1826(2) 0.055(2) Uani 1 d . .
H1A H 0.1415(6) 0.1938(6) 0.2109(2) 0.066 Uiso 1 calc R .
C2 C 0.1523(6) 0.1286(5) 0.1538(2) 0.059(2) Uani 1 d . .
H2A H 0.1390(6) 0.0554(5) 0.1584(2) 0.071 Uiso 1 calc R .
C3 C 0.1549(6) 0.1741(7) 0.1171(2) 0.068(2) Uani 1 d . .
H3A H 0.1455(6) 0.1392(7) 0.0912(2) 0.082 Uiso 1 calc R .
C4 C 0.1591(6) 0.2801(7) 0.1230(2) 0.071(2) Uani 1 d . .
H4A H 0.1545(6) 0.3322(7) 0.1020(2) 0.085 Uiso 1 calc R .
C5 C 0.1574(6) 0.2986(5) 0.1633(2) 0.059(2) Uani 1 d . .
H5A H 0.1505(6) 0.3658(5) 0.1758(2) 0.071 Uiso 1 calc R .
C6 C 0.7843(7) 0.2051(8) 0.2186(2) 0.079(2) Uani 1 d . .
H6A H 0.7792(7) 0.2273(8) 0.2463(2) 0.095 Uiso 1 calc R .
C7 C 0.8141(7) 0.2669(6) 0.1871(3) 0.076(2) Uani 1 d . .
H7A H 0.8326(7) 0.3404(6) 0.1888(3) 0.091 Uiso 1 calc R .
C8 C 0.8300(6) 0.2060(8) 0.1550(3) 0.083(3) Uani 1 d . .
H8A H 0.8593(6) 0.2289(8) 0.1294(3) 0.100 Uiso 1 calc R .
C9 C 0.8108(7) 0.1052(7) 0.1659(3) 0.077(2) Uani 1 d . .
H9A H 0.8234(7) 0.0451(7) 0.1493(3) 0.092 Uiso 1 calc R .
C10 C 0.7821(7) 0.1038(7) 0.2052(3) 0.073(2) Uani 1 d . .
H10A H 0.7734(7) 0.0427(7) 0.2217(3) 0.088 Uiso 1 calc R .
C11 C 0.4591(6) 0.1445(4) 0.2085(2) 0.0367(13) Uani 1 d . .
C12 C 0.4809(6) 0.3102(4) 0.1953(2) 0.0454(14) Uani 1 d . .
C13 C 0.4580(5) 0.2437(4) 0.2263(2) 0.0371(13) Uani 1 d . .
C14 C 0.4489(8) 0.3993(5) 0.2840(2) 0.067(2) Uani 1 d . .
H14A H 0.4373(8) 0.4156(5) 0.3113(2) 0.101 Uiso 1 calc R .
H14B H 0.3816(8) 0.4332(5) 0.2668(2) 0.101 Uiso 1 calc R .
H14C H 0.5352(8) 0.4218(5) 0.2776(2) 0.101 Uiso 1 calc R .
C15 C 0.5385(8) 0.2645(5) 0.0687(2) 0.064(2) Uani 1 d . .
H15A H 0.5004(8) 0.3118(5) 0.0491(2) 0.096 Uiso 1 calc R .
H15B H 0.4967(8) 0.1990(5) 0.0647(2) 0.096 Uiso 1 calc R .
H15C H 0.6322(8) 0.2581(5) 0.0662(2) 0.096 Uiso 1 calc R .
C16 C 0.5025(7) 0.4230(5) 0.1975(2) 0.050(2) Uani 1 d . .
C17 C 0.4039(11) 0.5854(5) 0.1881(4) 0.130(4) Uani 1 d . .
H17A H 0.3189(11) 0.6154(5) 0.1801(4) 0.195 Uiso 1 calc R .
H17B H 0.4673(11) 0.6067(5) 0.1701(4) 0.195 Uiso 1 calc R .
H17C H 0.4333(11) 0.6072(5) 0.2147(4) 0.195 Uiso 1 calc R .
C18 C 0.4309(6) 0.0493(5) 0.2293(2) 0.0437(14) Uani 1 d . .
C19 C 0.4429(8) -0.1293(5) 0.2329(2) 0.070(2) Uani 1 d . .
H19A H 0.4756(8) -0.1851(5) 0.2179(2) 0.105 Uiso 1 calc R .
H19B H 0.3488(8) -0.1371(5) 0.2344(2) 0.105 Uiso 1 calc R .
H19C H 0.4872(8) -0.1291(5) 0.2593(2) 0.105 Uiso 1 calc R .
Mo1A Mo 0.77409(5) 0.81348(4) 0.056004(14) 0.03857(13) Uani 1 d . .
Mo2A Mo 0.84847(5) 0.65119(4) 0.094270(14) 0.03531(12) Uani 1 d . .
S1A S 0.82666(15) 0.81584(11) 0.12904(4) 0.0413(3) Uani 1 d . .
S2A S 1.0825(2) 0.7235(2) -0.00415(5) 0.0656(5) Uani 1 d . .
S3A S 0.62769(15) 0.68966(13) 0.07584(5) 0.0499(4) Uani 1 d . .
O1A O 1.1868(5) 0.7723(4) 0.10977(15) 0.0727(14) Uani 1 d . .
O2A O 1.0979(5) 0.9215(4) 0.0911(2) 0.101(2) Uani 1 d . .
O3A O 0.6929(5) 0.5546(4) 0.00047(14) 0.078(2) Uani 1 d . .
O4A O 0.8452(7) 0.6149(5) -0.03540(14) 0.103(2) Uani 1 d . .
C1A C 0.6638(15) 0.9701(8) 0.0506(3) 0.127(6) Uani 1 d . .
H1AA H 0.6132(15) 1.0042(8) 0.0703(3) 0.152 Uiso 1 calc R .
C2A C 0.6151(9) 0.9081(8) 0.0179(3) 0.101(4) Uani 1 d . .
H2AA H 0.5219(9) 0.8879(8) 0.0121(3) 0.121 Uiso 1 calc R .
C3A C 0.7099(11) 0.8918(6) -0.0059(2) 0.081(3) Uani 1 d . .
H3AA H 0.6982(11) 0.8563(6) -0.0317(2) 0.097 Uiso 1 calc R .
C4A C 0.8217(9) 0.9355(7) 0.0092(3) 0.080(3) Uani 1 d . .
H4AA H 0.9043(9) 0.9387(7) -0.0041(3) 0.096 Uiso 1 calc R .
C5A C 0.8005(13) 0.9845(6) 0.0435(3) 0.106(4) Uani 1 d . .
H5AA H 0.8633(13) 1.0305(6) 0.0585(3) 0.127 Uiso 1 calc R .
C6A C 0.8945(17) 0.4788(6) 0.0896(3) 0.118(5) Uani 1 d . .
H6AA H 0.8834(17) 0.4365(6) 0.0655(3) 0.142 Uiso 1 calc R .
C7A C 1.0096(11) 0.5257(7) 0.1052(4) 0.097(3) Uani 1 d . .
H7AA H 1.0955(11) 0.5240(7) 0.0936(4) 0.116 Uiso 1 calc R .
C8A C 0.9878(10) 0.5627(6) 0.1413(3) 0.084(3) Uani 1 d . .
H8AA H 1.0561(10) 0.5948(6) 0.1597(3) 0.100 Uiso 1 calc R .
C9A C 0.8685(13) 0.5421(7) 0.1499(3) 0.090(3) Uani 1 d . .
H9AA H 0.8334(13) 0.5564(7) 0.1756(3) 0.108 Uiso 1 calc R .
C10A C 0.8023(9) 0.4899(7) 0.1191(5) 0.121(5) Uani 1 d . .
H10B H 0.7146(9) 0.4575(7) 0.1190(5) 0.145 Uiso 1 calc R .
C11A C 0.8467(6) 0.6723(4) 0.0308(2) 0.0419(14) Uani 1 d . .
C12A C 0.9814(6) 0.7669(4) 0.0719(2) 0.0385(13) Uani 1 d . .
C13A C 0.9734(6) 0.7216(4) 0.0339(2) 0.0392(13) Uani 1 d . .
C14A C 1.2282(7) 0.7896(6) 0.0167(2) 0.076(2) Uani 1 d . .
H14D H 1.2921(7) 0.7932(6) -0.0028(2) 0.114 Uiso 1 calc R .
H14E H 1.2660(7) 0.7534(6) 0.0399(2) 0.114 Uiso 1 calc R .
H14F H 1.2043(7) 0.8575(6) 0.0243(2) 0.114 Uiso 1 calc R .
C15A C 0.6833(7) 0.8190(6) 0.1580(2) 0.068(2) Uani 1 d . .
H15D H 0.7126(7) 0.8198(6) 0.1860(2) 0.101 Uiso 1 calc R .
H15E H 0.6294(7) 0.7595(6) 0.1520(2) 0.101 Uiso 1 calc R .
H15F H 0.6319(7) 0.8794(6) 0.1513(2) 0.101 Uiso 1 calc R .
C16A C 1.0914(6) 0.8304(5) 0.0913(2) 0.049(2) Uani 1 d . .
C17A C 1.3024(8) 0.8282(7) 0.1269(3) 0.101(3) Uani 1 d . .
H17D H 1.3658(8) 0.7811(7) 0.1396(3) 0.152 Uiso 1 calc R .
H17E H 1.2755(8) 0.8760(7) 0.1464(3) 0.152 Uiso 1 calc R .
H17F H 1.3423(8) 0.8645(7) 0.1062(3) 0.152 Uiso 1 calc R .
C18A C 0.7972(7) 0.6129(5) -0.0046(2) 0.050(2) Uani 1 d . .
C19A C 0.6448(8) 0.4920(6) -0.0329(2) 0.076(2) Uani 1 d . .
H19G H 0.5694(8) 0.4532(6) -0.0260(2) 0.114 Uiso 1 calc R .
H19D H 0.7139(8) 0.4463(6) -0.0396(2) 0.114 Uiso 1 calc R .
H19E H 0.6189(8) 0.5349(6) -0.0555(2) 0.114 Uiso 1 calc R .

loop_
_atom_type_symbol
_atom_type_description
_atom_type_scat_dispersion_real
_atom_type_scat_dispersion_imag
_atom_type_scat_source
C C 0.0033 0.0016 'International Tables Vol C Tables 4.2.6.8 and 6.1.1.4'
H H 0.0000 0.0000 'International Tables Vol C Tables 4.2.6.8 and 6.1.1.4'
O O 0.0106 0.0060 'International Tables Vol C Tables 4.2.6.8 and 6.1.1.4'
S S 0.1246 0.1234 'International Tables Vol C Tables 4.2.6.8 and 6.1.1.4'
Mo Mo -1.6832 0.6857 'International Tables Vol C Tables 4.2.6.8 and 6.1.1.4'

loop_
_geom_angle_atom_site_label_1
_geom_angle_atom_site_label_2
_geom_angle_atom_site_label_3
_geom_angle
_geom_angle_site_symmetry_1
_geom_angle_site_symmetry_3
_geom_angle_publ_flag
C11 Mo1 C12 61.2(2) . . ?
C11 Mo1 C2 101.3(2) . . ?
C12 Mo1 C2 138.2(2) . . ?
C11 Mo1 C1 91.8(2) . . ?
C12 Mo1 C1 104.4(2) . . ?
C2 Mo1 C1 34.9(2) . . ?
C11 Mo1 S3 76.96(15) . . ?
C12 Mo1 S3 111.0(2) . . ?
C2 Mo1 S3 99.7(2) . . ?
C1 Mo1 S3 130.5(2) . . ?
C11 Mo1 C3 134.5(3) . . ?
C12 Mo1 C3 151.0(3) . . ?
C2 Mo1 C3 34.3(2) . . ?
C1 Mo1 C3 57.5(2) . . ?
S3 Mo1 C3 97.5(2) . . ?
C11 Mo1 C5 116.6(2) . . ?
C12 Mo1 C5 94.6(2) . . ?
C2 Mo1 C5 57.7(2) . . ?
C1 Mo1 C5 34.8(2) . . ?
S3 Mo1 C5 154.4(2) . . ?
C3 Mo1 C5 57.2(2) . . ?
C11 Mo1 C4 148.6(2) . . ?
C12 Mo1 C4 117.5(3) . . ?
C2 Mo1 C4 57.3(3) . . ?
C1 Mo1 C4 57.3(2) . . ?
S3 Mo1 C4 125.8(2) . . ?
C3 Mo1 C4 34.7(3) . . ?
C5 Mo1 C4 34.0(2) . . ?
C11 Mo1 S1 110.03(15) . . ?
C12 Mo1 S1 68.5(2) . . ?
C2 Mo1 S1 147.5(2) . . ?
C1 Mo1 S1 147.3(2) . . ?
S3 Mo1 S1 79.45(5) . . ?
C3 Mo1 S1 113.2(2) . . ?
C5 Mo1 S1 112.6(2) . . ?
C4 Mo1 S1 96.5(2) . . ?
C11 Mo1 Mo2 53.33(15) . . ?
C12 Mo1 Mo2 54.5(2) . . ?
C2 Mo1 Mo2 146.2(2) . . ?
C1 Mo1 Mo2 144.1(2) . . ?
S3 Mo1 Mo2 56.60(4) . . ?
C3 Mo1 Mo2 152.9(2) . . ?
C5 Mo1 Mo2 149.0(2) . . ?
C4 Mo1 Mo2 155.0(2) . . ?
S1 Mo1 Mo2 58.59(4) . . ?
C11 Mo1 C13 33.9(2) . . ?
C12 Mo1 C13 32.9(2) . . ?
C2 Mo1 C13 112.4(2) . . ?
C1 Mo1 C13 85.8(2) . . ?
S3 Mo1 C13 106.11(13) . . ?
C3 Mo1 C13 143.2(2) . . ?
C5 Mo1 C13 94.6(2) . . ?
C4 Mo1 C13 127.7(3) . . ?
S1 Mo1 C13 98.80(13) . . ?
Mo2 Mo1 C13 60.82(12) . . ?
C11 Mo2 C12 61.5(2) . . ?
C11 Mo2 C6 98.0(3) . . ?
C12 Mo2 C6 97.4(3) . . ?
C11 Mo2 C7 129.7(3) . . ?
C12 Mo2 C7 99.3(3) . . ?
C6 Mo2 C7 34.9(3) . . ?
C11 Mo2 S3 77.26(15) . . ?
C12 Mo2 S3 110.8(2) . . ?
C6 Mo2 S3 143.7(3) . . ?
C7 Mo2 S3 147.6(3) . . ?
C11 Mo2 C10 95.0(2) . . ?
C12 Mo2 C10 126.6(3) . . ?
C6 Mo2 C10 35.1(3) . . ?
C7 Mo2 C10 57.8(3) . . ?
S3 Mo2 C10 108.8(2) . . ?
C11 Mo2 C8 151.7(3) . . ?
C12 Mo2 C8 129.3(3) . . ?
C6 Mo2 C8 57.2(3) . . ?
C7 Mo2 C8 34.0(3) . . ?
S3 Mo2 C8 113.7(3) . . ?
C10 Mo2 C8 57.0(3) . . ?
C11 Mo2 C9 123.0(3) . . ?
C12 Mo2 C9 153.9(3) . . ?
C6 Mo2 C9 57.2(3) . . ?
C7 Mo2 C9 56.9(3) . . ?
S3 Mo2 C9 94.9(2) . . ?
C10 Mo2 C9 34.0(3) . . ?
C8 Mo2 C9 34.2(3) . . ?
C11 Mo2 S1 111.2(2) . . ?
C12 Mo2 S1 68.7(2) . . ?
C6 Mo2 S1 133.6(3) . . ?
C7 Mo2 S1 101.5(2) . . ?
S3 Mo2 S1 79.59(5) . . ?
C10 Mo2 S1 153.8(2) . . ?
C8 Mo2 S1 96.8(2) . . ?
C9 Mo2 S1 122.8(3) . . ?
C11 Mo2 Mo1 54.08(15) . . ?
C12 Mo2 Mo1 54.5(2) . . ?
C6 Mo2 Mo1 146.2(2) . . ?
C7 Mo2 Mo1 150.5(2) . . ?
S3 Mo2 Mo1 56.42(4) . . ?
C10 Mo2 Mo1 146.4(2) . . ?
C8 Mo2 Mo1 154.0(2) . . ?
C9 Mo2 Mo1 151.2(2) . . ?
S1 Mo2 Mo1 59.00(4) . . ?
C11 Mo2 C13 33.4(2) . . ?
C12 Mo2 C13 32.5(2) . . ?
C6 Mo2 C13 86.5(2) . . ?
C7 Mo2 C13 106.8(3) . . ?
S3 Mo2 C13 105.02(12) . . ?
C10 Mo2 C13 103.1(3) . . ?
C8 Mo2 C13 140.4(3) . . ?
C9 Mo2 C13 137.1(3) . . ?
S1 Mo2 C13 98.28(12) . . ?
Mo1 Mo2 C13 59.66(12) . . ?
C15 S1 Mo2 111.7(2) . . ?
C15 S1 Mo1 115.5(2) . . ?
Mo2 S1 Mo1 62.41(4) . . ?
C13 S2 C14 105.0(3) . . ?
Mo1 S3 Mo2 66.98(4) . . ?
C16 O1 C17 116.0(7) . . ?
C18 O3 C19 118.3(5) . . ?
C2 C1 C5 107.8(6) . . ?
C2 C1 Mo1 72.4(3) . . ?
C5 C1 Mo1 74.1(3) . . ?
C3 C2 C1 108.6(6) . . ?
C3 C2 Mo1 74.3(4) . . ?
C1 C2 Mo1 72.7(4) . . ?
C2 C3 C4 107.7(7) . . ?
C2 C3 Mo1 71.4(4) . . ?
C4 C3 Mo1 73.2(4) . . ?
C5 C4 C3 108.1(6) . . ?
C5 C4 Mo1 72.7(4) . . ?
C3 C4 Mo1 72.1(4) . . ?
C4 C5 C1 107.8(7) . . ?
C4 C5 Mo1 73.4(4) . . ?
C1 C5 Mo1 71.0(3) . . ?
C7 C6 C10 107.9(8) . . ?
C7 C6 Mo2 73.1(4) . . ?
C10 C6 Mo2 73.9(4) . . ?
C8 C7 C6 108.2(8) . . ?
C8 C7 Mo2 74.4(4) . . ?
C6 C7 Mo2 72.0(4) . . ?
C7 C8 C9 108.5(8) . . ?
C7 C8 Mo2 71.6(4) . . ?
C9 C8 Mo2 73.6(4) . . ?
C10 C9 C8 108.3(8) . . ?
C10 C9 Mo2 71.9(4) . . ?
C8 C9 Mo2 72.2(4) . . ?
C9 C10 C6 107.2(7) . . ?
C9 C10 Mo2 74.1(4) . . ?
C6 C10 Mo2 71.0(4) . . ?
C13 C11 C18 124.2(5) . . ?
C13 C11 Mo2 90.5(3) . . ?
C18 C11 Mo2 135.2(4) . . ?
C13 C11 Mo1 88.2(3) . . ?
C18 C11 Mo1 129.0(4) . . ?
Mo2 C11 Mo1 72.6(2) . . ?
C13 C12 C16 127.8(5) . . ?
C13 C12 Mo2 89.4(4) . . ?
C16 C12 Mo2 128.0(5) . . ?
C13 C12 Mo1 88.0(4) . . ?
C16 C12 Mo1 133.9(5) . . ?
Mo2 C12 Mo1 71.1(2) . . ?
C12 C13 C11 104.2(5) . . ?
C12 C13 S2 132.8(4) . . ?
C11 C13 S2 123.0(4) . . ?
C12 C13 Mo1 59.2(3) . . ?
C11 C13 Mo1 57.9(3) . . ?
S2 C13 Mo1 148.8(3) . . ?
C12 C13 Mo2 58.1(3) . . ?
C11 C13 Mo2 56.1(3) . . ?
S2 C13 Mo2 150.7(3) . . ?
Mo1 C13 Mo2 59.51(12) . . ?
O2 C16 O1 122.3(6) . . ?
O2 C16 C12 125.7(7) . . ?
O1 C16 C12 112.0(6) . . ?
O4 C18 O3 120.1(6) . . ?
O4 C18 C11 123.1(6) . . ?
O3 C18 C11 116.7(5) . . ?
C11A Mo1A C12A 61.1(2) . . ?
C11A Mo1A C5A 134.8(4) . . ?
C12A Mo1A C5A 101.0(3) . . ?
C11A Mo1A C4A 102.9(3) . . ?
C12A Mo1A C4A 96.1(3) . . ?
C5A Mo1A C4A 34.1(3) . . ?
C11A Mo1A C2A 118.4(4) . . ?
C12A Mo1A C2A 151.5(3) . . ?
C5A Mo1A C2A 57.7(4) . . ?
C4A Mo1A C2A 55.5(3) . . ?
C11A Mo1A S3A 76.4(2) . . ?
C12A Mo1A S3A 110.58(15) . . ?
C5A Mo1A S3A 144.8(4) . . ?
C4A Mo1A S3A 147.9(3) . . ?
C2A Mo1A S3A 96.0(2) . . ?
C11A Mo1A C1A 152.4(3) . . ?
C12A Mo1A C1A 134.4(5) . . ?
C5A Mo1A C1A 36.0(4) . . ?
C4A Mo1A C1A 57.8(3) . . ?
C2A Mo1A C1A 35.5(4) . . ?
S3A Mo1A C1A 108.9(4) . . ?
C11A Mo1A C3A 95.8(3) . . ?
C12A Mo1A C3A 121.1(3) . . ?
C5A Mo1A C3A 56.1(3) . . ?
C4A Mo1A C3A 32.9(3) . . ?
C2A Mo1A C3A 32.7(3) . . ?
S3A Mo1A C3A 115.0(3) . . ?
C1A Mo1A C3A 57.1(3) . . ?
C11A Mo1A S1A 110.27(15) . . ?
C12A Mo1A S1A 69.15(15) . . ?
C5A Mo1A S1A 98.7(2) . . ?
C4A Mo1A S1A 128.8(3) . . ?
C2A Mo1A S1A 128.4(3) . . ?
S3A Mo1A S1A 79.07(6) . . ?
C1A Mo1A S1A 97.3(3) . . ?
C3A Mo1A S1A 153.0(2) . . ?
C11A Mo1A C13A 34.5(2) . . ?
C12A Mo1A C13A 33.9(2) . . ?
C5A Mo1A C13A 107.7(4) . . ?
C4A Mo1A C13A 84.9(3) . . ?
C2A Mo1A C13A 128.7(3) . . ?
S3A Mo1A C13A 107.22(13) . . ?
C1A Mo1A C13A 141.9(3) . . ?
C3A Mo1A C13A 96.4(3) . . ?
S1A Mo1A C13A 101.11(13) . . ?
C11A Mo1A Mo2A 53.17(15) . . ?
C12A Mo1A Mo2A 54.37(14) . . ?
C5A Mo1A Mo2A 150.0(2) . . ?
C4A Mo1A Mo2A 147.3(2) . . ?
C2A Mo1A Mo2A 151.4(3) . . ?
S3A Mo1A Mo2A 56.28(5) . . ?
C1A Mo1A Mo2A 152.3(2) . . ?
C3A Mo1A Mo2A 148.1(2) . . ?
S1A Mo1A Mo2A 58.81(4) . . ?
C13A Mo1A Mo2A 62.90(12) . . ?
C11A Mo2A C12A 61.6(2) . . ?
C11A Mo2A C6A 92.4(3) . . ?
C12A Mo2A C6A 121.1(5) . . ?
C11A Mo2A S3A 77.4(2) . . ?
C12A Mo2A S3A 111.1(2) . . ?
C6A Mo2A S3A 112.9(4) . . ?
C11A Mo2A C7A 101.1(3) . . ?
C12A Mo2A C7A 95.8(3) . . ?
C6A Mo2A C7A 34.6(4) . . ?
S3A Mo2A C7A 147.3(3) . . ?
C11A Mo2A C8A 133.6(3) . . ?
C12A Mo2A C8A 102.9(3) . . ?
C6A Mo2A C8A 56.5(3) . . ?
S3A Mo2A C8A 143.1(3) . . ?
C7A Mo2A C8A 33.6(3) . . ?
C11A Mo2A C10A 119.1(5) . . ?
C12A Mo2A C10A 153.2(3) . . ?
C6A Mo2A C10A 35.7(4) . . ?
S3A Mo2A C10A 94.3(2) . . ?
C7A Mo2A C10A 57.4(3) . . ?
C8A Mo2A C10A 55.6(3) . . ?
C11A Mo2A C9A 149.5(3) . . ?
C12A Mo2A C9A 132.7(4) . . ?
C6A Mo2A C9A 57.1(3) . . ?
S3A Mo2A C9A 111.1(3) . . ?
C7A Mo2A C9A 55.4(3) . . ?
C8A Mo2A C9A 32.1(3) . . ?
C10A Mo2A C9A 33.9(4) . . ?
C11A Mo2A S1A 111.4(2) . . ?
C12A Mo2A S1A 69.11(15) . . ?
C6A Mo2A S1A 155.5(2) . . ?
S3A Mo2A S1A 79.26(6) . . ?
C7A Mo2A S1A 129.3(4) . . ?
C8A Mo2A S1A 100.7(2) . . ?
C10A Mo2A S1A 126.3(4) . . ?
C9A Mo2A S1A 99.1(2) . . ?
C11A Mo2A Mo1A 54.4(2) . . ?
C12A Mo2A Mo1A 54.41(15) . . ?
C6A Mo2A Mo1A 145.8(2) . . ?
S3A Mo2A Mo1A 56.79(5) . . ?
C7A Mo2A Mo1A 146.9(2) . . ?
C8A Mo2A Mo1A 152.4(2) . . ?
C10A Mo2A Mo1A 150.6(2) . . ?
C9A Mo2A Mo1A 154.9(2) . . ?
S1A Mo2A Mo1A 58.69(4) . . ?
C15A S1A Mo1A 115.0(2) . . ?
C15A S1A Mo2A 112.5(2) . . ?
Mo1A S1A Mo2A 62.50(4) . . ?
C13A S2A C14A 105.4(3) . . ?
Mo2A S3A Mo1A 66.93(5) . . ?
C16A O1A C17A 114.8(6) . . ?
C18A O3A C19A 116.5(6) . . ?
C2A C1A C5A 102.8(8) . . ?
C2A C1A Mo1A 71.9(5) . . ?
C5A C1A Mo1A 70.6(5) . . ?
C3A C2A C1A 110.0(10) . . ?
C3A C2A Mo1A 75.3(5) . . ?
C1A C2A Mo1A 72.7(5) . . ?
C2A C3A C4A 109.6(9) . . ?
C2A C3A Mo1A 72.1(5) . . ?
C4A C3A Mo1A 71.9(5) . . ?
C3A C4A C5A 109.8(9) . . ?
C3A C4A Mo1A 75.2(5) . . ?
C5A C4A Mo1A 72.0(5) . . ?
C4A C5A C1A 107.8(9) . . ?
C4A C5A Mo1A 74.0(5) . . ?
C1A C5A Mo1A 73.4(5) . . ?
C7A C6A C10A 105.7(8) . . ?
C7A C6A Mo2A 73.0(4) . . ?
C10A C6A Mo2A 72.9(5) . . ?
C8A C7A C6A 107.8(9) . . ?
C8A C7A Mo2A 73.7(5) . . ?
C6A C7A Mo2A 72.4(5) . . ?
C9A C8A C7A 110.9(10) . . ?
C9A C8A Mo2A 74.7(5) . . ?
C7A C8A Mo2A 72.7(5) . . ?
C8A C9A C10A 109.7(10) . . ?
C8A C9A Mo2A 73.2(5) . . ?
C10A C9A Mo2A 72.4(5) . . ?
C9A C10A C6A 105.8(9) . . ?
C9A C10A Mo2A 73.7(5) . . ?
C6A C10A Mo2A 71.3(5) . . ?
C13A C11A C18A 122.4(5) . . ?
C13A C11A Mo2A 93.2(4) . . ?
C18A C11A Mo2A 135.0(5) . . ?
C13A C11A Mo1A 85.3(3) . . ?
C18A C11A Mo1A 131.2(4) . . ?
Mo2A C11A Mo1A 72.4(2) . . ?
C13A C12A C16A 128.0(5) . . ?
C13A C12A Mo2A 91.8(4) . . ?
C16A C12A Mo2A 133.4(4) . . ?
C13A C12A Mo1A 85.3(3) . . ?
C16A C12A Mo1A 127.5(4) . . ?
Mo2A C12A Mo1A 71.2(2) . . ?
C12A C13A C11A 103.7(5) . . ?
C12A C13A S2A 131.7(5) . . ?
C11A C13A S2A 124.6(4) . . ?
C12A C13A Mo1A 60.8(3) . . ?
C11A C13A Mo1A 60.2(3) . . ?
S2A C13A Mo1A 141.0(3) . . ?
O2A C16A O1A 122.2(6) . . ?
O2A C16A C12A 126.4(7) . . ?
O1A C16A C12A 111.5(5) . . ?
O4A C18A O3A 121.1(6) . . ?
O4A C18A C11A 124.1(7) . . ?
O3A C18A C11A 114.8(6) . . ?

loop_
_geom_bond_atom_site_label_1
_geom_bond_atom_site_label_2
_geom_bond_distance
_geom_bond_site_symmetry_2
_geom_bond_publ_flag
Mo1 C11 2.173(5) . ?
Mo1 C12 2.204(6) . ?
Mo1 C2 2.308(6) . ?
Mo1 C1 2.311(6) . ?
Mo1 S3 2.3177(15) . ?
Mo1 C3 2.345(6) . ?
Mo1 C5 2.351(6) . ?
Mo1 C4 2.359(6) . ?
Mo1 S1 2.476(2) . ?
Mo1 Mo2 2.5605(10) . ?
Mo1 C13 2.564(5) . ?
Mo2 C11 2.152(5) . ?
Mo2 C12 2.203(6) . ?
Mo2 C6 2.300(7) . ?
Mo2 C7 2.314(7) . ?
Mo2 S3 2.322(2) . ?
Mo2 C10 2.338(7) . ?
Mo2 C8 2.349(7) . ?
Mo2 C9 2.367(7) . ?
Mo2 S1 2.466(2) . ?
Mo2 C13 2.594(6) . ?
S1 C15 1.807(6) . ?
S2 C13 1.749(6) . ?
S2 C14 1.801(7) . ?
O1 C16 1.319(8) . ?
O1 C17 1.457(8) . ?
O2 C16 1.189(8) . ?
O3 C18 1.295(7) . ?
O3 C19 1.432(7) . ?
O4 C18 1.205(7) . ?
C1 C2 1.384(9) . ?
C1 C5 1.396(9) . ?
C2 C3 1.372(10) . ?
C3 C4 1.401(11) . ?
C4 C5 1.376(10) . ?
C6 C7 1.384(11) . ?
C6 C10 1.399(11) . ?
C7 C8 1.363(11) . ?
C8 C9 1.386(11) . ?
C9 C10 1.377(11) . ?
C11 C13 1.429(7) . ?
C11 C18 1.467(8) . ?
C12 C13 1.393(8) . ?
C12 C16 1.491(8) . ?
Mo1A C11A 2.184(6) . ?
Mo1A C12A 2.199(6) . ?
Mo1A C5A 2.295(8) . ?
Mo1A C4A 2.319(7) . ?
Mo1A C2A 2.320(8) . ?
Mo1A S3A 2.328(2) . ?
Mo1A C1A 2.331(8) . ?
Mo1A C3A 2.358(7) . ?
Mo1A S1A 2.465(2) . ?
Mo1A C13A 2.509(6) . ?
Mo1A Mo2A 2.5596(8) . ?
Mo2A C11A 2.149(5) . ?
Mo2A C12A 2.198(5) . ?
Mo2A C6A 2.310(7) . ?
Mo2A S3A 2.314(2) . ?
Mo2A C7A 2.316(8) . ?
Mo2A C8A 2.328(7) . ?
Mo2A C10A 2.331(8) . ?
Mo2A C9A 2.346(7) . ?
Mo2A S1A 2.469(2) . ?
S1A C15A 1.813(7) . ?
S2A C13A 1.758(6) . ?
S2A C14A 1.794(7) . ?
O1A C16A 1.336(8) . ?
O1A C17A 1.452(8) . ?
O2A C16A 1.194(7) . ?
O3A C18A 1.322(8) . ?
O3A C19A 1.438(7) . ?
O4A C18A 1.181(7) . ?
C1A C2A 1.417(14) . ?
C1A C5A 1.431(15) . ?
C2A C3A 1.316(12) . ?
C3A C4A 1.325(11) . ?
C4A C5A 1.351(12) . ?
C6A C7A 1.375(14) . ?
C6A C10A 1.424(15) . ?
C7A C8A 1.341(12) . ?
C8A C9A 1.291(12) . ?
C9A C10A 1.365(14) . ?
C11A C13A 1.426(8) . ?
C11A C18A 1.470(8) . ?
C12A C13A 1.405(7) . ?
C12A C16A 1.489(8) . ?

loop_
_geom_torsion_atom_site_label_1
_geom_torsion_atom_site_label_2
_geom_torsion_atom_site_label_3
_geom_torsion_atom_site_label_4
_geom_torsion
_geom_torsion_site_symmetry_1
_geom_torsion_site_symmetry_2
_geom_torsion_site_symmetry_3
_geom_torsion_site_symmetry_4
_geom_torsion_publ_flag
C11 Mo1 Mo2 C11 0.0 . . . . ?
C12 Mo1 Mo2 C11 78.1(3) . . . . ?
C2 Mo1 Mo2 C11 -47.5(4) . . . . ?
C1 Mo1 Mo2 C11 15.8(4) . . . . ?
S3 Mo1 Mo2 C11 -98.9(2) . . . . ?
C3 Mo1 Mo2 C11 -117.6(5) . . . . ?
C5 Mo1 Mo2 C11 81.0(4) . . . . ?
C4 Mo1 Mo2 C11 157.1(6) . . . . ?
S1 Mo1 Mo2 C11 162.8(2) . . . . ?
C13 Mo1 Mo2 C11 39.6(2) . . . . ?
C11 Mo1 Mo2 C12 -78.1(3) . . . . ?
C12 Mo1 Mo2 C12 0.0 . . . . ?
C2 Mo1 Mo2 C12 -125.5(4) . . . . ?
C1 Mo1 Mo2 C12 -62.3(4) . . . . ?
S3 Mo1 Mo2 C12 -176.9(2) . . . . ?
C3 Mo1 Mo2 C12 164.3(5) . . . . ?
C5 Mo1 Mo2 C12 3.0(4) . . . . ?
C4 Mo1 Mo2 C12 79.0(6) . . . . ?
S1 Mo1 Mo2 C12 84.7(2) . . . . ?
C13 Mo1 Mo2 C12 -38.4(2) . . . . ?
C11 Mo1 Mo2 C6 -39.5(5) . . . . ?
C12 Mo1 Mo2 C6 38.6(5) . . . . ?
C2 Mo1 Mo2 C6 -87.0(6) . . . . ?
C1 Mo1 Mo2 C6 -23.7(6) . . . . ?
S3 Mo1 Mo2 C6 -138.4(5) . . . . ?
C3 Mo1 Mo2 C6 -157.1(7) . . . . ?
C5 Mo1 Mo2 C6 41.5(6) . . . . ?
C4 Mo1 Mo2 C6 117.6(7) . . . . ?
S1 Mo1 Mo2 C6 123.3(5) . . . . ?
C13 Mo1 Mo2 C6 0.1(5) . . . . ?
C11 Mo1 Mo2 C7 -108.8(6) . . . . ?
C12 Mo1 Mo2 C7 -30.8(6) . . . . ?
C2 Mo1 Mo2 C7 -156.3(6) . . . . ?
C1 Mo1 Mo2 C7 -93.1(6) . . . . ?
S3 Mo1 Mo2 C7 152.3(5) . . . . ?
C3 Mo1 Mo2 C7 133.6(7) . . . . ?
C5 Mo1 Mo2 C7 -27.8(6) . . . . ?
C4 Mo1 Mo2 C7 48.3(8) . . . . ?
S1 Mo1 Mo2 C7 53.9(5) . . . . ?
C13 Mo1 Mo2 C7 -69.2(5) . . . . ?
C11 Mo1 Mo2 S3 98.9(2) . . . . ?
C12 Mo1 Mo2 S3 176.9(2) . . . . ?
C2 Mo1 Mo2 S3 51.4(4) . . . . ?
C1 Mo1 Mo2 S3 114.6(3) . . . . ?
S3 Mo1 Mo2 S3 0.0 . . . . ?
C3 Mo1 Mo2 S3 -18.7(5) . . . . ?
C5 Mo1 Mo2 S3 179.9(4) . . . . ?
C4 Mo1 Mo2 S3 -104.0(6) . . . . ?
S1 Mo1 Mo2 S3 -98.39(6) . . . . ?
C13 Mo1 Mo2 S3 138.50(15) . . . . ?
C11 Mo1 Mo2 C10 26.3(5) . . . . ?
C12 Mo1 Mo2 C10 104.4(5) . . . . ?
C2 Mo1 Mo2 C10 -21.1(6) . . . . ?
C1 Mo1 Mo2 C10 42.1(6) . . . . ?
S3 Mo1 Mo2 C10 -72.5(5) . . . . ?
C3 Mo1 Mo2 C10 -91.3(7) . . . . ?
C5 Mo1 Mo2 C10 107.4(6) . . . . ?
C4 Mo1 Mo2 C10 -176.6(7) . . . . ?
S1 Mo1 Mo2 C10 -170.9(5) . . . . ?
C13 Mo1 Mo2 C10 66.0(5) . . . . ?
C11 Mo1 Mo2 C8 173.7(7) . . . . ?
C12 Mo1 Mo2 C8 -108.2(7) . . . . ?
C2 Mo1 Mo2 C8 126.3(7) . . . . ?
C1 Mo1 Mo2 C8 -170.5(7) . . . . ?
S3 Mo1 Mo2 C8 74.9(6) . . . . ?
C3 Mo1 Mo2 C8 56.1(8) . . . . ?
C5 Mo1 Mo2 C8 -105.3(7) . . . . ?
C4 Mo1 Mo2 C8 -29.2(9) . . . . ?
S1 Mo1 Mo2 C8 -23.5(6) . . . . ?
C13 Mo1 Mo2 C8 -146.6(7) . . . . ?
C11 Mo1 Mo2 C9 94.6(5) . . . . ?
C12 Mo1 Mo2 C9 172.7(6) . . . . ?
C2 Mo1 Mo2 C9 47.1(6) . . . . ?
C1 Mo1 Mo2 C9 110.3(6) . . . . ?
S3 Mo1 Mo2 C9 -4.3(5) . . . . ?
C3 Mo1 Mo2 C9 -23.0(7) . . . . ?
C5 Mo1 Mo2 C9 175.6(6) . . . . ?
C4 Mo1 Mo2 C9 -108.3(8) . . . . ?
S1 Mo1 Mo2 C9 -102.7(5) . . . . ?
C13 Mo1 Mo2 C9 134.2(5) . . . . ?
C11 Mo1 Mo2 S1 -162.8(2) . . . . ?
C12 Mo1 Mo2 S1 -84.7(2) . . . . ?
C2 Mo1 Mo2 S1 149.8(4) . . . . ?
C1 Mo1 Mo2 S1 -147.0(3) . . . . ?
S3 Mo1 Mo2 S1 98.39(6) . . . . ?
C3 Mo1 Mo2 S1 79.6(5) . . . . ?
C5 Mo1 Mo2 S1 -81.7(4) . . . . ?
C4 Mo1 Mo2 S1 -5.7(6) . . . . ?
S1 Mo1 Mo2 S1 0.0 . . . . ?
C13 Mo1 Mo2 S1 -123.11(15) . . . . ?
C11 Mo1 Mo2 C13 -39.6(2) . . . . ?
C12 Mo1 Mo2 C13 38.4(2) . . . . ?
C2 Mo1 Mo2 C13 -87.1(4) . . . . ?
C1 Mo1 Mo2 C13 -23.9(4) . . . . ?
S3 Mo1 Mo2 C13 -138.50(15) . . . . ?
C3 Mo1 Mo2 C13 -157.2(5) . . . . ?
C5 Mo1 Mo2 C13 41.4(4) . . . . ?
C4 Mo1 Mo2 C13 117.5(6) . . . . ?
S1 Mo1 Mo2 C13 123.11(15) . . . . ?
C13 Mo1 Mo2 C13 0.0 . . . . ?
C11 Mo2 S1 C15 -123.2(3) . . . . ?
C12 Mo2 S1 C15 -168.8(3) . . . . ?
C6 Mo2 S1 C15 111.6(4) . . . . ?
C7 Mo2 S1 C15 95.6(4) . . . . ?
S3 Mo2 S1 C15 -51.4(3) . . . . ?
C10 Mo2 S1 C15 60.3(6) . . . . ?
C8 Mo2 S1 C15 61.5(4) . . . . ?
C9 Mo2 S1 C15 37.7(4) . . . . ?
Mo1 Mo2 S1 C15 -108.3(3) . . . . ?
C13 Mo2 S1 C15 -155.3(3) . . . . ?
C11 Mo2 S1 Mo1 -14.9(2) . . . . ?
C12 Mo2 S1 Mo1 -60.5(2) . . . . ?
C6 Mo2 S1 Mo1 -140.0(3) . . . . ?
C7 Mo2 S1 Mo1 -156.1(3) . . . . ?
S3 Mo2 S1 Mo1 56.93(4) . . . . ?
C10 Mo2 S1 Mo1 168.6(6) . . . . ?
C8 Mo2 S1 Mo1 169.8(3) . . . . ?
C9 Mo2 S1 Mo1 146.0(2) . . . . ?
Mo1 Mo2 S1 Mo1 0.0 . . . . ?
C13 Mo2 S1 Mo1 -46.93(12) . . . . ?
C11 Mo1 S1 C15 116.9(3) . . . . ?
C12 Mo1 S1 C15 162.9(3) . . . . ?
C2 Mo1 S1 C15 -46.4(4) . . . . ?
C1 Mo1 S1 C15 -114.0(4) . . . . ?
S3 Mo1 S1 C15 45.1(3) . . . . ?
C3 Mo1 S1 C15 -48.6(4) . . . . ?
C5 Mo1 S1 C15 -111.2(3) . . . . ?
C4 Mo1 S1 C15 -80.1(4) . . . . ?
Mo2 Mo1 S1 C15 102.3(3) . . . . ?
C13 Mo1 S1 C15 150.0(3) . . . . ?
C11 Mo1 S1 Mo2 14.7(2) . . . . ?
C12 Mo1 S1 Mo2 60.6(2) . . . . ?
C2 Mo1 S1 Mo2 -148.7(3) . . . . ?
C1 Mo1 S1 Mo2 143.7(3) . . . . ?
S3 Mo1 S1 Mo2 -57.15(4) . . . . ?
C3 Mo1 S1 Mo2 -150.8(2) . . . . ?
C5 Mo1 S1 Mo2 146.5(2) . . . . ?
C4 Mo1 S1 Mo2 177.6(2) . . . . ?
Mo2 Mo1 S1 Mo2 0.0 . . . . ?
C13 Mo1 S1 Mo2 47.74(13) . . . . ?
C11 Mo1 S3 Mo2 -54.44(15) . . . . ?
C12 Mo1 S3 Mo2 -2.7(2) . . . . ?
C2 Mo1 S3 Mo2 -153.9(2) . . . . ?
C1 Mo1 S3 Mo2 -135.5(2) . . . . ?
C3 Mo1 S3 Mo2 171.5(2) . . . . ?
C5 Mo1 S3 Mo2 -179.9(4) . . . . ?
C4 Mo1 S3 Mo2 149.6(2) . . . . ?
S1 Mo1 S3 Mo2 59.19(4) . . . . ?
Mo2 Mo1 S3 Mo2 0.0 . . . . ?
C13 Mo1 S3 Mo2 -37.03(13) . . . . ?
C11 Mo2 S3 Mo1 55.1(2) . . . . ?
C12 Mo2 S3 Mo1 2.7(2) . . . . ?
C6 Mo2 S3 Mo1 141.4(4) . . . . ?
C7 Mo2 S3 Mo1 -154.7(4) . . . . ?
C10 Mo2 S3 Mo1 146.1(2) . . . . ?
C8 Mo2 S3 Mo1 -152.4(2) . . . . ?
C9 Mo2 S3 Mo1 177.9(3) . . . . ?
S1 Mo2 S3 Mo1 -59.56(4) . . . . ?
Mo1 Mo2 S3 Mo1 0.0 . . . . ?
C13 Mo2 S3 Mo1 36.31(13) . . . . ?
C11 Mo1 C1 C2 -107.3(4) . . . . ?
C12 Mo1 C1 C2 -167.9(4) . . . . ?
C2 Mo1 C1 C2 0.0 . . . . ?
S3 Mo1 C1 C2 -33.0(5) . . . . ?
C3 Mo1 C1 C2 37.0(4) . . . . ?
C5 Mo1 C1 C2 115.1(6) . . . . ?
C4 Mo1 C1 C2 78.4(5) . . . . ?
S1 Mo1 C1 C2 119.6(4) . . . . ?
Mo2 Mo1 C1 C2 -119.9(4) . . . . ?
C13 Mo1 C1 C2 -140.6(4) . . . . ?
C11 Mo1 C1 C5 137.7(4) . . . . ?
C12 Mo1 C1 C5 77.0(4) . . . . ?
C2 Mo1 C1 C5 -115.1(6) . . . . ?
S3 Mo1 C1 C5 -148.0(4) . . . . ?
C3 Mo1 C1 C5 -78.0(5) . . . . ?
C5 Mo1 C1 C5 0.000(1) . . . . ?
C4 Mo1 C1 C5 -36.6(4) . . . . ?
S1 Mo1 C1 C5 4.6(6) . . . . ?
Mo2 Mo1 C1 C5 125.1(4) . . . . ?
C13 Mo1 C1 C5 104.3(4) . . . . ?
C5 C1 C2 C3 0.0(7) . . . . ?
Mo1 C1 C2 C3 -66.2(5) . . . . ?
C5 C1 C2 Mo1 66.2(4) . . . . ?
Mo1 C1 C2 Mo1 0.0 . . . . ?
C11 Mo1 C2 C3 -167.6(4) . . . . ?
C12 Mo1 C2 C3 133.4(5) . . . . ?
C1 Mo1 C2 C3 115.7(6) . . . . ?
S3 Mo1 C2 C3 -89.1(4) . . . . ?
C3 Mo1 C2 C3 0.0 . . . . ?
C5 Mo1 C2 C3 77.9(5) . . . . ?
C4 Mo1 C2 C3 37.4(4) . . . . ?
S1 Mo1 C2 C3 -3.5(6) . . . . ?
Mo2 Mo1 C2 C3 -130.5(4) . . . . ?
C13 Mo1 C2 C3 158.9(4) . . . . ?
C11 Mo1 C2 C1 76.7(4) . . . . ?
C12 Mo1 C2 C1 17.7(6) . . . . ?
C1 Mo1 C2 C1 0.0 . . . . ?
S3 Mo1 C2 C1 155.2(4) . . . . ?
C3 Mo1 C2 C1 -115.7(6) . . . . ?
C5 Mo1 C2 C1 -37.8(4) . . . . ?
C4 Mo1 C2 C1 -78.3(4) . . . . ?
S1 Mo1 C2 C1 -119.3(4) . . . . ?
Mo2 Mo1 C2 C1 113.7(4) . . . . ?
C13 Mo1 C2 C1 43.2(4) . . . . ?
C1 C2 C3 C4 0.4(8) . . . . ?
Mo1 C2 C3 C4 -64.7(5) . . . . ?
C1 C2 C3 Mo1 65.1(4) . . . . ?
Mo1 C2 C3 Mo1 0.0 . . . . ?
C11 Mo1 C3 C2 17.2(6) . . . . ?
C12 Mo1 C3 C2 -95.0(7) . . . . ?
C2 Mo1 C3 C2 0.0 . . . . ?
C1 Mo1 C3 C2 -37.7(4) . . . . ?
S3 Mo1 C3 C2 96.2(4) . . . . ?
C5 Mo1 C3 C2 -79.3(4) . . . . ?
C4 Mo1 C3 C2 -115.9(6) . . . . ?
S1 Mo1 C3 C2 177.9(4) . . . . ?
Mo2 Mo1 C3 C2 111.9(5) . . . . ?
C13 Mo1 C3 C2 -33.8(7) . . . . ?
C11 Mo1 C3 C4 133.1(5) . . . . ?
C12 Mo1 C3 C4 20.9(8) . . . . ?
C2 Mo1 C3 C4 115.9(6) . . . . ?
C1 Mo1 C3 C4 78.2(5) . . . . ?
S3 Mo1 C3 C4 -147.9(4) . . . . ?
C5 Mo1 C3 C4 36.6(4) . . . . ?
C4 Mo1 C3 C4 0.0 . . . . ?
S1 Mo1 C3 C4 -66.2(5) . . . . ?
Mo2 Mo1 C3 C4 -132.2(4) . . . . ?
C13 Mo1 C3 C4 82.1(6) . . . . ?
C2 C3 C4 C5 -0.7(8) . . . . ?
Mo1 C3 C4 C5 -64.2(5) . . . . ?
C2 C3 C4 Mo1 63.5(5) . . . . ?
Mo1 C3 C4 Mo1 0.0 . . . . ?
C11 Mo1 C4 C5 26.6(8) . . . . ?
C12 Mo1 C4 C5 -52.4(5) . . . . ?
C2 Mo1 C4 C5 79.3(5) . . . . ?
C1 Mo1 C4 C5 37.6(4) . . . . ?
S3 Mo1 C4 C5 156.9(4) . . . . ?
C3 Mo1 C4 C5 116.3(6) . . . . ?
C5 Mo1 C4 C5 0.000(2) . . . . ?
S1 Mo1 C4 C5 -121.5(4) . . . . ?
Mo2 Mo1 C4 C5 -116.6(5) . . . . ?
C13 Mo1 C4 C5 -15.0(6) . . . . ?
C11 Mo1 C4 C3 -89.8(7) . . . . ?
C12 Mo1 C4 C3 -168.7(4) . . . . ?
C2 Mo1 C4 C3 -37.0(4) . . . . ?
C1 Mo1 C4 C3 -78.7(5) . . . . ?
S3 Mo1 C4 C3 40.5(5) . . . . ?
C3 Mo1 C4 C3 0.0 . . . . ?
C5 Mo1 C4 C3 -116.3(6) . . . . ?
S1 Mo1 C4 C3 122.2(4) . . . . ?
Mo2 Mo1 C4 C3 127.1(5) . . . . ?
C13 Mo1 C4 C3 -131.4(5) . . . . ?
C3 C4 C5 C1 0.7(8) . . . . ?
Mo1 C4 C5 C1 -63.1(4) . . . . ?
C3 C4 C5 Mo1 63.8(5) . . . . ?
Mo1 C4 C5 Mo1 0.000(1) . . . . ?
C2 C1 C5 C4 -0.5(7) . . . . ?
Mo1 C1 C5 C4 64.6(5) . . . . ?
C2 C1 C5 Mo1 -65.1(4) . . . . ?
Mo1 C1 C5 Mo1 0.0 . . . . ?
C11 Mo1 C5 C4 -164.9(4) . . . . ?
C12 Mo1 C5 C4 135.1(5) . . . . ?
C2 Mo1 C5 C4 -78.2(5) . . . . ?
C1 Mo1 C5 C4 -116.1(6) . . . . ?
S3 Mo1 C5 C4 -47.5(7) . . . . ?
C3 Mo1 C5 C4 -37.3(4) . . . . ?
C4 Mo1 C5 C4 0.000(2) . . . . ?
S1 Mo1 C5 C4 66.6(5) . . . . ?
Mo2 Mo1 C5 C4 132.7(4) . . . . ?
C13 Mo1 C5 C4 168.1(5) . . . . ?
C11 Mo1 C5 C1 -48.8(5) . . . . ?
C12 Mo1 C5 C1 -108.8(4) . . . . ?
C2 Mo1 C5 C1 37.8(4) . . . . ?
C1 Mo1 C5 C1 0.000(1) . . . . ?
S3 Mo1 C5 C1 68.6(7) . . . . ?
C3 Mo1 C5 C1 78.8(5) . . . . ?
C4 Mo1 C5 C1 116.1(6) . . . . ?
S1 Mo1 C5 C1 -177.3(4) . . . . ?
Mo2 Mo1 C5 C1 -111.2(4) . . . . ?
C13 Mo1 C5 C1 -75.8(4) . . . . ?
C11 Mo2 C6 C7 -157.8(5) . . . . ?
C12 Mo2 C6 C7 -95.7(5) . . . . ?
C7 Mo2 C6 C7 0.0 . . . . ?
S3 Mo2 C6 C7 122.8(6) . . . . ?
C10 Mo2 C6 C7 114.9(7) . . . . ?
C8 Mo2 C6 C7 36.9(5) . . . . ?
C9 Mo2 C6 C7 77.8(5) . . . . ?
S1 Mo2 C6 C7 -28.2(7) . . . . ?
Mo1 Mo2 C6 C7 -126.5(5) . . . . ?
C13 Mo2 C6 C7 -126.3(6) . . . . ?
C11 Mo2 C6 C10 87.3(5) . . . . ?
C12 Mo2 C6 C10 149.4(5) . . . . ?
C7 Mo2 C6 C10 -114.9(7) . . . . ?
S3 Mo2 C6 C10 7.9(8) . . . . ?
C10 Mo2 C6 C10 0.000(2) . . . . ?
C8 Mo2 C6 C10 -78.0(5) . . . . ?
C9 Mo2 C6 C10 -37.1(5) . . . . ?
S1 Mo2 C6 C10 -143.1(5) . . . . ?
Mo1 Mo2 C6 C10 118.6(5) . . . . ?
C13 Mo2 C6 C10 118.7(5) . . . . ?
C10 C6 C7 C8 0.1(8) . . . . ?
Mo2 C6 C7 C8 -66.2(5) . . . . ?
C10 C6 C7 Mo2 66.3(5) . . . . ?
Mo2 C6 C7 Mo2 0.0 . . . . ?
C11 Mo2 C7 C8 144.6(5) . . . . ?
C12 Mo2 C7 C8 -154.9(5) . . . . ?
C6 Mo2 C7 C8 115.5(7) . . . . ?
S3 Mo2 C7 C8 3.8(8) . . . . ?
C10 Mo2 C7 C8 77.5(5) . . . . ?
C8 Mo2 C7 C8 0.0 . . . . ?
C9 Mo2 C7 C8 36.9(5) . . . . ?
S1 Mo2 C7 C8 -84.9(5) . . . . ?
Mo1 Mo2 C7 C8 -129.9(5) . . . . ?
C13 Mo2 C7 C8 172.6(5) . . . . ?
C11 Mo2 C7 C6 29.1(7) . . . . ?
C12 Mo2 C7 C6 89.6(5) . . . . ?
C6 Mo2 C7 C6 0.0 . . . . ?
S3 Mo2 C7 C6 -111.7(6) . . . . ?
C10 Mo2 C7 C6 -38.0(5) . . . . ?
C8 Mo2 C7 C6 -115.5(7) . . . . ?
C9 Mo2 C7 C6 -78.7(5) . . . . ?
S1 Mo2 C7 C6 159.5(5) . . . . ?
Mo1 Mo2 C7 C6 114.5(5) . . . . ?
C13 Mo2 C7 C6 57.1(6) . . . . ?
C6 C7 C8 C9 -0.2(8) . . . . ?
Mo2 C7 C8 C9 -64.8(5) . . . . ?
C6 C7 C8 Mo2 64.6(5) . . . . ?
Mo2 C7 C8 Mo2 0.0 . . . . ?
C11 Mo2 C8 C7 -70.0(9) . . . . ?
C12 Mo2 C8 C7 32.8(6) . . . . ?
C6 Mo2 C8 C7 -37.9(5) . . . . ?
C7 Mo2 C8 C7 0.0 . . . . ?
S3 Mo2 C8 C7 -177.8(5) . . . . ?
C10 Mo2 C8 C7 -80.0(5) . . . . ?
C9 Mo2 C8 C7 -116.5(8) . . . . ?
S1 Mo2 C8 C7 100.7(5) . . . . ?
Mo1 Mo2 C8 C7 120.8(6) . . . . ?
C13 Mo2 C8 C7 -11.1(8) . . . . ?
C11 Mo2 C8 C9 46.5(10) . . . . ?
C12 Mo2 C8 C9 149.3(5) . . . . ?
C6 Mo2 C8 C9 78.6(6) . . . . ?
C7 Mo2 C8 C9 116.5(8) . . . . ?
S3 Mo2 C8 C9 -61.3(6) . . . . ?
C10 Mo2 C8 C9 36.5(5) . . . . ?
C9 Mo2 C8 C9 0.0 . . . . ?
S1 Mo2 C8 C9 -142.8(5) . . . . ?
Mo1 Mo2 C8 C9 -122.7(5) . . . . ?
C13 Mo2 C8 C9 105.4(7) . . . . ?
C7 C8 C9 C10 0.3(9) . . . . ?
Mo2 C8 C9 C10 -63.3(5) . . . . ?
C7 C8 C9 Mo2 63.5(5) . . . . ?
Mo2 C8 C9 Mo2 0.0 . . . . ?
C11 Mo2 C9 C10 -38.9(6) . . . . ?
C12 Mo2 C9 C10 53.0(9) . . . . ?
C6 Mo2 C9 C10 38.3(5) . . . . ?
C7 Mo2 C9 C10 80.2(5) . . . . ?
S3 Mo2 C9 C10 -116.9(5) . . . . ?
C10 Mo2 C9 C10 0.000(2) . . . . ?
C8 Mo2 C9 C10 116.8(8) . . . . ?
S1 Mo2 C9 C10 162.4(4) . . . . ?
Mo1 Mo2 C9 C10 -113.3(5) . . . . ?
C13 Mo2 C9 C10 1.4(7) . . . . ?
C11 Mo2 C9 C8 -155.8(5) . . . . ?
C12 Mo2 C9 C8 -63.8(10) . . . . ?
C6 Mo2 C9 C8 -78.5(6) . . . . ?
C7 Mo2 C9 C8 -36.6(5) . . . . ?
S3 Mo2 C9 C8 126.3(6) . . . . ?
C10 Mo2 C9 C8 -116.8(8) . . . . ?
C8 Mo2 C9 C8 0.0 . . . . ?
S1 Mo2 C9 C8 45.6(6) . . . . ?
Mo1 Mo2 C9 C8 129.9(5) . . . . ?
C13 Mo2 C9 C8 -115.4(6) . . . . ?
C8 C9 C10 C6 -0.2(8) . . . . ?
Mo2 C9 C10 C6 -63.7(5) . . . . ?
C8 C9 C10 Mo2 63.5(5) . . . . ?
Mo2 C9 C10 Mo2 0.000(1) . . . . ?
C7 C6 C10 C9 0.1(8) . . . . ?
Mo2 C6 C10 C9 65.8(5) . . . . ?
C7 C6 C10 Mo2 -65.7(5) . . . . ?
Mo2 C6 C10 Mo2 0.0 . . . . ?
C11 Mo2 C10 C9 148.1(5) . . . . ?
C12 Mo2 C10 C9 -154.0(5) . . . . ?
C6 Mo2 C10 C9 -115.1(7) . . . . ?
C7 Mo2 C10 C9 -77.3(5) . . . . ?
S3 Mo2 C10 C9 69.8(5) . . . . ?
C8 Mo2 C10 C9 -36.7(5) . . . . ?
C9 Mo2 C10 C9 0.000(2) . . . . ?
S1 Mo2 C10 C9 -35.2(9) . . . . ?
Mo1 Mo2 C10 C9 126.9(5) . . . . ?
C13 Mo2 C10 C9 -179.0(5) . . . . ?
C11 Mo2 C10 C6 -96.9(5) . . . . ?
C12 Mo2 C10 C6 -39.0(6) . . . . ?
C6 Mo2 C10 C6 0.000(2) . . . . ?
C7 Mo2 C10 C6 37.8(5) . . . . ?
S3 Mo2 C10 C6 -175.1(5) . . . . ?
C8 Mo2 C10 C6 78.4(6) . . . . ?
C9 Mo2 C10 C6 115.1(7) . . . . ?
S1 Mo2 C10 C6 79.9(8) . . . . ?
Mo1 Mo2 C10 C6 -118.0(5) . . . . ?
C13 Mo2 C10 C6 -64.0(5) . . . . ?
C12 Mo2 C11 C13 -23.0(3) . . . . ?
C6 Mo2 C11 C13 71.1(4) . . . . ?
C7 Mo2 C11 C13 54.7(5) . . . . ?
S3 Mo2 C11 C13 -145.6(3) . . . . ?
C10 Mo2 C11 C13 106.3(4) . . . . ?
C8 Mo2 C11 C13 97.8(7) . . . . ?
C9 Mo2 C11 C13 126.9(4) . . . . ?
S1 Mo2 C11 C13 -72.2(3) . . . . ?
Mo1 Mo2 C11 C13 -88.0(3) . . . . ?
C13 Mo2 C11 C13 0.0 . . . . ?
C12 Mo2 C11 C18 -166.7(6) . . . . ?
C6 Mo2 C11 C18 -72.7(6) . . . . ?
C7 Mo2 C11 C18 -89.0(6) . . . . ?
S3 Mo2 C11 C18 70.7(5) . . . . ?
C10 Mo2 C11 C18 -37.5(6) . . . . ?
C8 Mo2 C11 C18 -45.9(9) . . . . ?
C9 Mo2 C11 C18 -16.8(7) . . . . ?
S1 Mo2 C11 C18 144.1(5) . . . . ?
Mo1 Mo2 C11 C18 128.3(6) . . . . ?
C13 Mo2 C11 C18 -143.7(7) . . . . ?
C12 Mo2 C11 Mo1 65.0(2) . . . . ?
C6 Mo2 C11 Mo1 159.1(3) . . . . ?
C7 Mo2 C11 Mo1 142.7(3) . . . . ?
S3 Mo2 C11 Mo1 -57.56(10) . . . . ?
C10 Mo2 C11 Mo1 -165.7(3) . . . . ?
C8 Mo2 C11 Mo1 -174.2(6) . . . . ?
C9 Mo2 C11 Mo1 -145.1(3) . . . . ?
S1 Mo2 C11 Mo1 15.8(2) . . . . ?
Mo1 Mo2 C11 Mo1 0.0 . . . . ?
C13 Mo2 C11 Mo1 88.0(3) . . . . ?
C12 Mo1 C11 C13 25.8(3) . . . . ?
C2 Mo1 C11 C13 -113.6(4) . . . . ?
C1 Mo1 C11 C13 -79.7(4) . . . . ?
S3 Mo1 C11 C13 148.9(3) . . . . ?
C3 Mo1 C11 C13 -123.4(4) . . . . ?
C5 Mo1 C11 C13 -54.3(4) . . . . ?
C4 Mo1 C11 C13 -70.5(6) . . . . ?
S1 Mo1 C11 C13 75.5(3) . . . . ?
Mo2 Mo1 C11 C13 91.1(3) . . . . ?
C13 Mo1 C11 C13 0.000(2) . . . . ?
C12 Mo1 C11 C18 160.0(6) . . . . ?
C2 Mo1 C11 C18 20.7(6) . . . . ?
C1 Mo1 C11 C18 54.5(5) . . . . ?
S3 Mo1 C11 C18 -76.8(5) . . . . ?
C3 Mo1 C11 C18 10.9(7) . . . . ?
C5 Mo1 C11 C18 80.0(5) . . . . ?
C4 Mo1 C11 C18 63.8(8) . . . . ?
S1 Mo1 C11 C18 -150.3(5) . . . . ?
Mo2 Mo1 C11 C18 -134.6(6) . . . . ?
C13 Mo1 C11 C18 134.3(7) . . . . ?
C12 Mo1 C11 Mo2 -65.3(2) . . . . ?
C2 Mo1 C11 Mo2 155.3(2) . . . . ?
C1 Mo1 C11 Mo2 -170.8(2) . . . . ?
S3 Mo1 C11 Mo2 57.85(10) . . . . ?
C3 Mo1 C11 Mo2 145.6(3) . . . . ?
C5 Mo1 C11 Mo2 -145.4(2) . . . . ?
C4 Mo1 C11 Mo2 -161.6(5) . . . . ?
S1 Mo1 C11 Mo2 -15.6(2) . . . . ?
Mo2 Mo1 C11 Mo2 0.0 . . . . ?
C13 Mo1 C11 Mo2 -91.1(3) . . . . ?
C11 Mo2 C12 C13 23.7(3) . . . . ?
C6 Mo2 C12 C13 -71.5(4) . . . . ?
C7 Mo2 C12 C13 -106.7(4) . . . . ?
S3 Mo2 C12 C13 85.3(3) . . . . ?
C10 Mo2 C12 C13 -50.1(5) . . . . ?
C8 Mo2 C12 C13 -124.6(4) . . . . ?
C9 Mo2 C12 C13 -83.9(7) . . . . ?
S1 Mo2 C12 C13 154.4(4) . . . . ?
Mo1 Mo2 C12 C13 88.0(4) . . . . ?
C13 Mo2 C12 C13 0.000(2) . . . . ?
C11 Mo2 C12 C16 164.1(6) . . . . ?
C6 Mo2 C12 C16 69.0(6) . . . . ?
C7 Mo2 C12 C16 33.7(6) . . . . ?
S3 Mo2 C12 C16 -134.2(5) . . . . ?
C10 Mo2 C12 C16 90.4(6) . . . . ?
C8 Mo2 C12 C16 15.9(7) . . . . ?
C9 Mo2 C12 C16 56.6(9) . . . . ?
S1 Mo2 C12 C16 -65.1(5) . . . . ?
Mo1 Mo2 C12 C16 -131.5(6) . . . . ?
C13 Mo2 C12 C16 140.5(8) . . . . ?
C11 Mo2 C12 Mo1 -64.4(2) . . . . ?
C6 Mo2 C12 Mo1 -159.5(3) . . . . ?
C7 Mo2 C12 Mo1 165.2(3) . . . . ?
S3 Mo2 C12 Mo1 -2.7(2) . . . . ?
C10 Mo2 C12 Mo1 -138.2(2) . . . . ?
C8 Mo2 C12 Mo1 147.4(3) . . . . ?
C9 Mo2 C12 Mo1 -172.0(6) . . . . ?
S1 Mo2 C12 Mo1 66.39(11) . . . . ?
Mo1 Mo2 C12 Mo1 0.0 . . . . ?
C13 Mo2 C12 Mo1 -88.0(4) . . . . ?
C11 Mo1 C12 C13 -26.5(3) . . . . ?
C2 Mo1 C12 C13 47.1(5) . . . . ?
C1 Mo1 C12 C13 57.5(4) . . . . ?
S3 Mo1 C12 C13 -87.4(3) . . . . ?
C3 Mo1 C12 C13 104.6(6) . . . . ?
C5 Mo1 C12 C13 91.4(4) . . . . ?
C4 Mo1 C12 C13 117.8(4) . . . . ?
S1 Mo1 C12 C13 -156.1(4) . . . . ?
Mo2 Mo1 C12 C13 -90.1(4) . . . . ?
C13 Mo1 C12 C13 0.0 . . . . ?
C11 Mo1 C12 C16 -171.4(7) . . . . ?
C2 Mo1 C12 C16 -97.7(7) . . . . ?
C1 Mo1 C12 C16 -87.4(6) . . . . ?
S3 Mo1 C12 C16 127.8(6) . . . . ?
C3 Mo1 C12 C16 -40.3(9) . . . . ?
C5 Mo1 C12 C16 -53.5(6) . . . . ?
C4 Mo1 C12 C16 -27.1(7) . . . . ?
S1 Mo1 C12 C16 59.0(6) . . . . ?
Mo2 Mo1 C12 C16 125.0(7) . . . . ?
C13 Mo1 C12 C16 -144.9(8) . . . . ?
C11 Mo1 C12 Mo2 63.6(2) . . . . ?
C2 Mo1 C12 Mo2 137.2(3) . . . . ?
C1 Mo1 C12 Mo2 147.6(2) . . . . ?
S3 Mo1 C12 Mo2 2.7(2) . . . . ?
C3 Mo1 C12 Mo2 -165.3(5) . . . . ?
C5 Mo1 C12 Mo2 -178.5(2) . . . . ?
C4 Mo1 C12 Mo2 -152.1(2) . . . . ?
S1 Mo1 C12 Mo2 -66.01(11) . . . . ?
Mo2 Mo1 C12 Mo2 0.0 . . . . ?
C13 Mo1 C12 Mo2 90.1(4) . . . . ?
C16 C12 C13 C11 -173.8(6) . . . . ?
Mo2 C12 C13 C11 -33.2(4) . . . . ?
Mo1 C12 C13 C11 37.8(4) . . . . ?
C16 C12 C13 S2 4.8(11) . . . . ?
Mo2 C12 C13 S2 145.4(5) . . . . ?
Mo1 C12 C13 S2 -143.6(5) . . . . ?
C16 C12 C13 Mo1 148.3(8) . . . . ?
Mo2 C12 C13 Mo1 -71.1(2) . . . . ?
Mo1 C12 C13 Mo1 0.0 . . . . ?
C16 C12 C13 Mo2 -140.6(8) . . . . ?
Mo2 C12 C13 Mo2 0.0 . . . . ?
Mo1 C12 C13 Mo2 71.1(2) . . . . ?
C18 C11 C13 C12 -176.2(6) . . . . ?
Mo2 C11 C13 C12 34.1(4) . . . . ?
Mo1 C11 C13 C12 -38.4(4) . . . . ?
C18 C11 C13 S2 5.1(8) . . . . ?
Mo2 C11 C13 S2 -144.7(4) . . . . ?
Mo1 C11 C13 S2 142.8(4) . . . . ?
C18 C11 C13 Mo1 -137.7(6) . . . . ?
Mo2 C11 C13 Mo1 72.6(2) . . . . ?
Mo1 C11 C13 Mo1 0.0 . . . . ?
C18 C11 C13 Mo2 149.7(6) . . . . ?
Mo2 C11 C13 Mo2 0.0 . . . . ?
Mo1 C11 C13 Mo2 -72.6(2) . . . . ?
C14 S2 C13 C12 -0.6(7) . . . . ?
C14 S2 C13 C11 177.8(5) . . . . ?
C14 S2 C13 Mo1 -100.9(6) . . . . ?
C14 S2 C13 Mo2 99.5(6) . . . . ?
C11 Mo1 C13 C12 135.4(5) . . . . ?
C12 Mo1 C13 C12 0.0 . . . . ?
C2 Mo1 C13 C12 -148.1(4) . . . . ?
C1 Mo1 C13 C12 -125.0(4) . . . . ?
S3 Mo1 C13 C12 103.9(3) . . . . ?
C3 Mo1 C13 C12 -128.4(5) . . . . ?
C5 Mo1 C13 C12 -91.3(4) . . . . ?
C4 Mo1 C13 C12 -82.9(4) . . . . ?
S1 Mo1 C13 C12 22.4(4) . . . . ?
Mo2 Mo1 C13 C12 68.7(3) . . . . ?
C11 Mo1 C13 C11 0.000(2) . . . . ?
C12 Mo1 C13 C11 -135.4(5) . . . . ?
C2 Mo1 C13 C11 76.4(4) . . . . ?
C1 Mo1 C13 C11 99.5(4) . . . . ?
S3 Mo1 C13 C11 -31.5(3) . . . . ?
C3 Mo1 C13 C11 96.2(5) . . . . ?
C5 Mo1 C13 C11 133.3(4) . . . . ?
C4 Mo1 C13 C11 141.6(4) . . . . ?
S1 Mo1 C13 C11 -113.0(3) . . . . ?
Mo2 Mo1 C13 C11 -66.7(3) . . . . ?
C11 Mo1 C13 S2 -101.8(7) . . . . ?
C12 Mo1 C13 S2 122.7(8) . . . . ?
C2 Mo1 C13 S2 -25.4(6) . . . . ?
C1 Mo1 C13 S2 -2.3(6) . . . . ?
S3 Mo1 C13 S2 -133.4(5) . . . . ?
C3 Mo1 C13 S2 -5.6(8) . . . . ?
C5 Mo1 C13 S2 31.4(6) . . . . ?
C4 Mo1 C13 S2 39.8(7) . . . . ?
S1 Mo1 C13 S2 145.2(6) . . . . ?
Mo2 Mo1 C13 S2 -168.5(6) . . . . ?
C11 Mo1 C13 Mo2 66.7(3) . . . . ?
C12 Mo1 C13 Mo2 -68.7(3) . . . . ?
C2 Mo1 C13 Mo2 143.1(2) . . . . ?
C1 Mo1 C13 Mo2 166.2(2) . . . . ?
S3 Mo1 C13 Mo2 35.15(11) . . . . ?
C3 Mo1 C13 Mo2 162.9(4) . . . . ?
C5 Mo1 C13 Mo2 -160.0(2) . . . . ?
C4 Mo1 C13 Mo2 -151.7(2) . . . . ?
S1 Mo1 C13 Mo2 -46.33(9) . . . . ?
Mo2 Mo1 C13 Mo2 0.0 . . . . ?
C11 Mo2 C13 C12 -140.2(5) . . . . ?
C12 Mo2 C13 C12 0.000(2) . . . . ?
C6 Mo2 C13 C12 109.6(4) . . . . ?
C7 Mo2 C13 C12 80.8(4) . . . . ?
S3 Mo2 C13 C12 -105.3(4) . . . . ?
C10 Mo2 C13 C12 140.8(4) . . . . ?
C8 Mo2 C13 C12 87.3(5) . . . . ?
C9 Mo2 C13 C12 140.0(5) . . . . ?
S1 Mo2 C13 C12 -24.0(4) . . . . ?
Mo1 Mo2 C13 C12 -70.5(3) . . . . ?
C11 Mo2 C13 C11 0.0 . . . . ?
C12 Mo2 C13 C11 140.2(5) . . . . ?
C6 Mo2 C13 C11 -110.2(4) . . . . ?
C7 Mo2 C13 C11 -139.0(4) . . . . ?
S3 Mo2 C13 C11 34.8(3) . . . . ?
C10 Mo2 C13 C11 -79.1(4) . . . . ?
C8 Mo2 C13 C11 -132.6(5) . . . . ?
C9 Mo2 C13 C11 -79.9(5) . . . . ?
S1 Mo2 C13 C11 116.2(3) . . . . ?
Mo1 Mo2 C13 C11 69.7(3) . . . . ?
C11 Mo2 C13 S2 98.2(7) . . . . ?
C12 Mo2 C13 S2 -121.7(8) . . . . ?
C6 Mo2 C13 S2 -12.1(7) . . . . ?
C7 Mo2 C13 S2 -40.9(7) . . . . ?
S3 Mo2 C13 S2 133.0(6) . . . . ?
C10 Mo2 C13 S2 19.1(7) . . . . ?
C8 Mo2 C13 S2 -34.4(8) . . . . ?
C9 Mo2 C13 S2 18.3(8) . . . . ?
S1 Mo2 C13 S2 -145.6(6) . . . . ?
Mo1 Mo2 C13 S2 167.8(7) . . . . ?
C11 Mo2 C13 Mo1 -69.7(3) . . . . ?
C12 Mo2 C13 Mo1 70.5(3) . . . . ?
C6 Mo2 C13 Mo1 -179.9(3) . . . . ?
C7 Mo2 C13 Mo1 151.3(2) . . . . ?
S3 Mo2 C13 Mo1 -34.86(11) . . . . ?
C10 Mo2 C13 Mo1 -148.8(2) . . . . ?
C8 Mo2 C13 Mo1 157.8(4) . . . . ?
C9 Mo2 C13 Mo1 -149.5(3) . . . . ?
S1 Mo2 C13 Mo1 46.51(9) . . . . ?
Mo1 Mo2 C13 Mo1 0.0 . . . . ?
C17 O1 C16 O2 -0.3(11) . . . . ?
C17 O1 C16 C12 -179.5(7) . . . . ?
C13 C12 C16 O2 83.5(10) . . . . ?
Mo2 C12 C16 O2 -42.8(10) . . . . ?
Mo1 C12 C16 O2 -143.3(6) . . . . ?
C13 C12 C16 O1 -97.5(8) . . . . ?
Mo2 C12 C16 O1 136.2(5) . . . . ?
Mo1 C12 C16 O1 35.8(9) . . . . ?
C19 O3 C18 O4 -4.1(11) . . . . ?
C19 O3 C18 C11 179.9(6) . . . . ?
C13 C11 C18 O4 21.3(10) . . . . ?
Mo2 C11 C18 O4 155.7(6) . . . . ?
Mo1 C11 C18 O4 -98.8(8) . . . . ?
C13 C11 C18 O3 -162.7(6) . . . . ?
Mo2 C11 C18 O3 -28.4(9) . . . . ?
Mo1 C11 C18 O3 77.2(7) . . . . ?
C11A Mo1A Mo2A C11A 0.0 . . . . ?
C12A Mo1A Mo2A C11A -78.1(3) . . . . ?
C5A Mo1A Mo2A C11A -117.6(7) . . . . ?
C4A Mo1A Mo2A C11A -49.2(5) . . . . ?
C2A Mo1A Mo2A C11A 82.5(7) . . . . ?
S3A Mo1A Mo2A C11A 98.5(2) . . . . ?
C1A Mo1A Mo2A C11A 162.8(10) . . . . ?
C3A Mo1A Mo2A C11A 14.9(5) . . . . ?
S1A Mo1A Mo2A C11A -163.6(2) . . . . ?
C13A Mo1A Mo2A C11A -39.4(2) . . . . ?
C11A Mo1A Mo2A C12A 78.1(3) . . . . ?
C12A Mo1A Mo2A C12A 0.0 . . . . ?
C5A Mo1A Mo2A C12A -39.5(7) . . . . ?
C4A Mo1A Mo2A C12A 28.9(5) . . . . ?
C2A Mo1A Mo2A C12A 160.5(7) . . . . ?
S3A Mo1A Mo2A C12A 176.6(2) . . . . ?
C1A Mo1A Mo2A C12A -119.1(10) . . . . ?
C3A Mo1A Mo2A C12A 93.0(5) . . . . ?
S1A Mo1A Mo2A C12A -85.5(2) . . . . ?
C13A Mo1A Mo2A C12A 38.7(2) . . . . ?
C11A Mo1A Mo2A C6A -16.4(8) . . . . ?
C12A Mo1A Mo2A C6A -94.4(8) . . . . ?
C5A Mo1A Mo2A C6A -134.0(11) . . . . ?
C4A Mo1A Mo2A C6A -65.6(10) . . . . ?
C2A Mo1A Mo2A C6A 66.1(10) . . . . ?
S3A Mo1A Mo2A C6A 82.1(8) . . . . ?
C1A Mo1A Mo2A C6A 146.4(12) . . . . ?
C3A Mo1A Mo2A C6A -1.5(10) . . . . ?
S1A Mo1A Mo2A C6A -180.0(8) . . . . ?
C13A Mo1A Mo2A C6A -55.7(8) . . . . ?
C11A Mo1A Mo2A S3A -98.5(2) . . . . ?
C12A Mo1A Mo2A S3A -176.6(2) . . . . ?
C5A Mo1A Mo2A S3A 143.9(7) . . . . ?
C4A Mo1A Mo2A S3A -147.7(5) . . . . ?
C2A Mo1A Mo2A S3A -16.0(6) . . . . ?
S3A Mo1A Mo2A S3A 0.0 . . . . ?
C1A Mo1A Mo2A S3A 64.3(9) . . . . ?
C3A Mo1A Mo2A S3A -83.6(5) . . . . ?
S1A Mo1A Mo2A S3A 97.91(7) . . . . ?
C13A Mo1A Mo2A S3A -137.9(2) . . . . ?
C11A Mo1A Mo2A C7A 48.5(7) . . . . ?
C12A Mo1A Mo2A C7A -29.6(7) . . . . ?
C5A Mo1A Mo2A C7A -69.1(10) . . . . ?
C4A Mo1A Mo2A C7A -0.7(8) . . . . ?
C2A Mo1A Mo2A C7A 131.0(9) . . . . ?
S3A Mo1A Mo2A C7A 147.0(7) . . . . ?
C1A Mo1A Mo2A C7A -148.7(11) . . . . ?
C3A Mo1A Mo2A C7A 63.4(8) . . . . ?
S1A Mo1A Mo2A C7A -115.1(7) . . . . ?
C13A Mo1A Mo2A C7A 9.1(7) . . . . ?
C11A Mo1A Mo2A C8A 117.4(7) . . . . ?
C12A Mo1A Mo2A C8A 39.3(7) . . . . ?
C5A Mo1A Mo2A C8A -0.2(10) . . . . ?
C4A Mo1A Mo2A C8A 68.2(8) . . . . ?
C2A Mo1A Mo2A C8A -160.1(9) . . . . ?
S3A Mo1A Mo2A C8A -144.1(7) . . . . ?
C1A Mo1A Mo2A C8A -79.8(11) . . . . ?
C3A Mo1A Mo2A C8A 132.3(8) . . . . ?
S1A Mo1A Mo2A C8A -46.2(7) . . . . ?
C13A Mo1A Mo2A C8A 78.1(7) . . . . ?
C11A Mo1A Mo2A C10A -87.1(9) . . . . ?
C12A Mo1A Mo2A C10A -165.2(9) . . . . ?
C5A Mo1A Mo2A C10A 155.3(11) . . . . ?
C4A Mo1A Mo2A C10A -136.3(10) . . . . ?
C2A Mo1A Mo2A C10A -4.6(11) . . . . ?
S3A Mo1A Mo2A C10A 11.4(9) . . . . ?
C1A Mo1A Mo2A C10A 75.7(13) . . . . ?
C3A Mo1A Mo2A C10A -72.2(10) . . . . ?
S1A Mo1A Mo2A C10A 109.3(9) . . . . ?
C13A Mo1A Mo2A C10A -126.5(9) . . . . ?
C11A Mo1A Mo2A C9A -165.9(9) . . . . ?
C12A Mo1A Mo2A C9A 116.1(9) . . . . ?
C5A Mo1A Mo2A C9A 76.6(11) . . . . ?
C4A Mo1A Mo2A C9A 145.0(10) . . . . ?
C2A Mo1A Mo2A C9A -83.4(11) . . . . ?
S3A Mo1A Mo2A C9A -67.4(8) . . . . ?
C1A Mo1A Mo2A C9A -3.0(13) . . . . ?
C3A Mo1A Mo2A C9A -151.0(10) . . . . ?
S1A Mo1A Mo2A C9A 30.6(8) . . . . ?
C13A Mo1A Mo2A C9A 154.8(9) . . . . ?
C11A Mo1A Mo2A S1A 163.6(2) . . . . ?
C12A Mo1A Mo2A S1A 85.5(2) . . . . ?
C5A Mo1A Mo2A S1A 46.0(7) . . . . ?
C4A Mo1A Mo2A S1A 114.4(5) . . . . ?
C2A Mo1A Mo2A S1A -113.9(6) . . . . ?
S3A Mo1A Mo2A S1A -97.91(7) . . . . ?
C1A Mo1A Mo2A S1A -33.6(9) . . . . ?
C3A Mo1A Mo2A S1A 178.5(5) . . . . ?
S1A Mo1A Mo2A S1A 0.0 . . . . ?
C13A Mo1A Mo2A S1A 124.2(2) . . . . ?
C11A Mo1A S1A C15A -117.4(3) . . . . ?
C12A Mo1A S1A C15A -163.6(3) . . . . ?
C5A Mo1A S1A C15A 97.9(4) . . . . ?
C4A Mo1A S1A C15A 115.6(4) . . . . ?
C2A Mo1A S1A C15A 42.6(4) . . . . ?
S3A Mo1A S1A C15A -46.4(3) . . . . ?
C1A Mo1A S1A C15A 61.5(5) . . . . ?
C3A Mo1A S1A C15A 78.3(7) . . . . ?
C13A Mo1A S1A C15A -152.1(3) . . . . ?
Mo2A Mo1A S1A C15A -103.5(3) . . . . ?
C11A Mo1A S1A Mo2A -13.9(2) . . . . ?
C12A Mo1A S1A Mo2A -60.1(2) . . . . ?
C5A Mo1A S1A Mo2A -158.7(4) . . . . ?
C4A Mo1A S1A Mo2A -140.9(3) . . . . ?
C2A Mo1A S1A Mo2A 146.0(3) . . . . ?
S3A Mo1A S1A Mo2A 57.04(5) . . . . ?
C1A Mo1A S1A Mo2A 165.0(4) . . . . ?
C3A Mo1A S1A Mo2A -178.2(6) . . . . ?
C13A Mo1A S1A Mo2A -48.59(13) . . . . ?
Mo2A Mo1A S1A Mo2A 0.0 . . . . ?
C11A Mo2A S1A C15A 121.7(3) . . . . ?
C12A Mo2A S1A C15A 167.6(3) . . . . ?
C6A Mo2A S1A C15A -72.6(11) . . . . ?
S3A Mo2A S1A C15A 49.9(3) . . . . ?
C7A Mo2A S1A C15A -112.3(4) . . . . ?
C8A Mo2A S1A C15A -92.5(4) . . . . ?
C10A Mo2A S1A C15A -37.5(4) . . . . ?
C9A Mo2A S1A C15A -59.9(4) . . . . ?
Mo1A Mo2A S1A C15A 107.4(3) . . . . ?
C11A Mo2A S1A Mo1A 14.3(2) . . . . ?
C12A Mo2A S1A Mo1A 60.2(2) . . . . ?
C6A Mo2A S1A Mo1A 180.0(11) . . . . ?
S3A Mo2A S1A Mo1A -57.51(5) . . . . ?
C7A Mo2A S1A Mo1A 140.3(3) . . . . ?
C8A Mo2A S1A Mo1A 160.1(3) . . . . ?
C10A Mo2A S1A Mo1A -144.9(3) . . . . ?
C9A Mo2A S1A Mo1A -167.4(3) . . . . ?
Mo1A Mo2A S1A Mo1A 0.0 . . . . ?
C11A Mo2A S3A Mo1A -55.5(2) . . . . ?
C12A Mo2A S3A Mo1A -3.0(2) . . . . ?
C6A Mo2A S3A Mo1A -142.8(3) . . . . ?
C7A Mo2A S3A Mo1A -146.6(5) . . . . ?
C8A Mo2A S3A Mo1A 153.1(4) . . . . ?
C10A Mo2A S3A Mo1A -174.4(5) . . . . ?
C9A Mo2A S3A Mo1A 155.2(3) . . . . ?
S1A Mo2A S3A Mo1A 59.46(5) . . . . ?
Mo1A Mo2A S3A Mo1A 0.0 . . . . ?
C11A Mo1A S3A Mo2A 54.5(2) . . . . ?
C12A Mo1A S3A Mo2A 3.0(2) . . . . ?
C5A Mo1A S3A Mo2A -149.3(4) . . . . ?
C4A Mo1A S3A Mo2A 147.2(5) . . . . ?
C2A Mo1A S3A Mo2A 172.4(3) . . . . ?
C1A Mo1A S3A Mo2A -153.7(3) . . . . ?
C3A Mo1A S3A Mo2A 144.6(3) . . . . ?
S1A Mo1A S3A Mo2A -59.65(5) . . . . ?
C13A Mo1A S3A Mo2A 38.71(14) . . . . ?
Mo2A Mo1A S3A Mo2A 0.0 . . . . ?
C11A Mo1A C1A C2A 23.8(14) . . . . ?
C12A Mo1A C1A C2A 138.1(7) . . . . ?
C5A Mo1A C1A C2A 111.2(8) . . . . ?
C4A Mo1A C1A C2A 74.2(6) . . . . ?
C2A Mo1A C1A C2A 0.000(4) . . . . ?
S3A Mo1A C1A C2A -73.1(7) . . . . ?
C3A Mo1A C1A C2A 35.0(5) . . . . ?
S1A Mo1A C1A C2A -154.0(6) . . . . ?
C13A Mo1A C1A C2A 87.5(10) . . . . ?
Mo2A Mo1A C1A C2A -125.5(6) . . . . ?
C11A Mo1A C1A C5A -87.4(13) . . . . ?
C12A Mo1A C1A C5A 26.9(8) . . . . ?
C5A Mo1A C1A C5A 0.000(1) . . . . ?
C4A Mo1A C1A C5A -37.0(5) . . . . ?
C2A Mo1A C1A C5A -111.2(8) . . . . ?
S3A Mo1A C1A C5A 175.7(6) . . . . ?
C3A Mo1A C1A C5A -76.2(6) . . . . ?
S1A Mo1A C1A C5A 94.8(6) . . . . ?
C13A Mo1A C1A C5A -23.7(11) . . . . ?
Mo2A Mo1A C1A C5A 123.3(6) . . . . ?
C5A C1A C2A C3A -2.2(10) . . . . ?
Mo1A C1A C2A C3A -66.6(6) . . . . ?
C5A C1A C2A Mo1A 64.4(5) . . . . ?
Mo1A C1A C2A Mo1A 0.000(3) . . . . ?
C11A Mo1A C2A C3A -50.8(7) . . . . ?
C12A Mo1A C2A C3A 30.2(12) . . . . ?
C5A Mo1A C2A C3A 76.5(7) . . . . ?
C4A Mo1A C2A C3A 35.4(6) . . . . ?
S3A Mo1A C2A C3A -128.6(6) . . . . ?
C1A Mo1A C2A C3A 116.9(10) . . . . ?
C3A Mo1A C2A C3A 0.000(1) . . . . ?
S1A Mo1A C2A C3A 150.6(6) . . . . ?
C13A Mo1A C2A C3A -10.9(9) . . . . ?
Mo2A Mo1A C2A C3A -115.3(6) . . . . ?
C11A Mo1A C2A C1A -167.7(7) . . . . ?
C12A Mo1A C2A C1A -86.7(11) . . . . ?
C5A Mo1A C2A C1A -40.5(6) . . . . ?
C4A Mo1A C2A C1A -81.5(7) . . . . ?
S3A Mo1A C2A C1A 114.5(7) . . . . ?
C1A Mo1A C2A C1A 0.000(5) . . . . ?
C3A Mo1A C2A C1A -116.9(10) . . . . ?
S1A Mo1A C2A C1A 33.7(8) . . . . ?
C13A Mo1A C2A C1A -127.8(7) . . . . ?
Mo2A Mo1A C2A C1A 127.8(7) . . . . ?
C1A C2A C3A C4A 2.4(10) . . . . ?
Mo1A C2A C3A C4A -62.5(6) . . . . ?
C1A C2A C3A Mo1A 64.9(6) . . . . ?
Mo1A C2A C3A Mo1A 0.000(1) . . . . ?
C11A Mo1A C3A C2A 136.8(7) . . . . ?
C12A Mo1A C3A C2A -163.7(6) . . . . ?
C5A Mo1A C3A C2A -81.5(7) . . . . ?
C4A Mo1A C3A C2A -118.4(9) . . . . ?
C2A Mo1A C3A C2A 0.000(2) . . . . ?
S3A Mo1A C3A C2A 59.0(7) . . . . ?
C1A Mo1A C3A C2A -38.1(7) . . . . ?
S1A Mo1A C3A C2A -58.0(10) . . . . ?
C13A Mo1A C3A C2A 171.5(7) . . . . ?
Mo2A Mo1A C3A C2A 124.8(6) . . . . ?
C11A Mo1A C3A C4A -104.8(6) . . . . ?
C12A Mo1A C3A C4A -45.2(7) . . . . ?
C5A Mo1A C3A C4A 36.9(6) . . . . ?
C4A Mo1A C3A C4A 0.000(2) . . . . ?
C2A Mo1A C3A C4A 118.4(9) . . . . ?
S3A Mo1A C3A C4A 177.5(5) . . . . ?
C1A Mo1A C3A C4A 80.4(7) . . . . ?
S1A Mo1A C3A C4A 60.4(10) . . . . ?
C13A Mo1A C3A C4A -70.1(6) . . . . ?
Mo2A Mo1A C3A C4A -116.7(6) . . . . ?
C2A C3A C4A C5A -1.5(10) . . . . ?
Mo1A C3A C4A C5A -64.2(6) . . . . ?
C2A C3A C4A Mo1A 62.6(6) . . . . ?
Mo1A C3A C4A Mo1A 0.000(1) . . . . ?
C11A Mo1A C4A C3A 80.6(6) . . . . ?
C12A Mo1A C4A C3A 142.3(6) . . . . ?
C5A Mo1A C4A C3A -117.0(9) . . . . ?
C2A Mo1A C4A C3A -35.2(6) . . . . ?
S3A Mo1A C4A C3A -4.3(9) . . . . ?
C1A Mo1A C4A C3A -77.9(7) . . . . ?
C3A Mo1A C4A C3A 0.000(2) . . . . ?
S1A Mo1A C4A C3A -149.6(5) . . . . ?
C13A Mo1A C4A C3A 110.3(6) . . . . ?
Mo2A Mo1A C4A C3A 119.1(5) . . . . ?
C11A Mo1A C4A C5A -162.3(7) . . . . ?
C12A Mo1A C4A C5A -100.6(7) . . . . ?
C5A Mo1A C4A C5A 0.000(4) . . . . ?
C2A Mo1A C4A C5A 81.9(7) . . . . ?
S3A Mo1A C4A C5A 112.8(8) . . . . ?
C1A Mo1A C4A C5A 39.2(6) . . . . ?
C3A Mo1A C4A C5A 117.0(9) . . . . ?
S1A Mo1A C4A C5A -32.6(8) . . . . ?
C13A Mo1A C4A C5A -132.7(7) . . . . ?
Mo2A Mo1A C4A C5A -123.9(6) . . . . ?
C3A C4A C5A C1A 0.1(10) . . . . ?
Mo1A C4A C5A C1A -66.1(6) . . . . ?
C3A C4A C5A Mo1A 66.2(6) . . . . ?
Mo1A C4A C5A Mo1A 0.000(2) . . . . ?
C2A C1A C5A C4A 1.2(9) . . . . ?
Mo1A C1A C5A C4A 66.5(6) . . . . ?
C2A C1A C5A Mo1A -65.3(6) . . . . ?
Mo1A C1A C5A Mo1A 0.0 . . . . ?
C11A Mo1A C5A C4A 24.7(9) . . . . ?
C12A Mo1A C5A C4A 84.6(7) . . . . ?
C4A Mo1A C5A C4A 0.000(3) . . . . ?
C2A Mo1A C5A C4A -74.8(6) . . . . ?
S3A Mo1A C5A C4A -121.7(7) . . . . ?
C1A Mo1A C5A C4A -114.7(9) . . . . ?
C3A Mo1A C5A C4A -35.6(5) . . . . ?
S1A Mo1A C5A C4A 154.9(6) . . . . ?
C13A Mo1A C5A C4A 50.2(7) . . . . ?
Mo2A Mo1A C5A C4A 116.4(6) . . . . ?
C11A Mo1A C5A C1A 139.3(7) . . . . ?
C12A Mo1A C5A C1A -160.8(6) . . . . ?
C4A Mo1A C5A C1A 114.7(9) . . . . ?
C2A Mo1A C5A C1A 39.8(5) . . . . ?
S3A Mo1A C5A C1A -7.1(9) . . . . ?
C1A Mo1A C5A C1A 0.000(1) . . . . ?
C3A Mo1A C5A C1A 79.0(6) . . . . ?
S1A Mo1A C5A C1A -90.4(6) . . . . ?
C13A Mo1A C5A C1A 164.9(6) . . . . ?
Mo2A Mo1A C5A C1A -129.0(6) . . . . ?
C11A Mo2A C6A C7A 106.2(7) . . . . ?
C12A Mo2A C6A C7A 48.2(7) . . . . ?
S3A Mo2A C6A C7A -176.4(6) . . . . ?
C7A Mo2A C6A C7A 0.000(2) . . . . ?
C8A Mo2A C6A C7A -36.8(5) . . . . ?
C10A Mo2A C6A C7A -113.0(8) . . . . ?
C9A Mo2A C6A C7A -75.4(6) . . . . ?
S1A Mo2A C6A C7A -60.5(16) . . . . ?
Mo1A Mo2A C6A C7A 119.5(5) . . . . ?
C11A Mo2A C6A C10A -140.8(8) . . . . ?
C12A Mo2A C6A C10A 161.2(8) . . . . ?
S3A Mo2A C6A C10A -63.5(8) . . . . ?
C7A Mo2A C6A C10A 113.0(8) . . . . ?
C8A Mo2A C6A C10A 76.1(6) . . . . ?
C10A Mo2A C6A C10A 0.000(2) . . . . ?
C9A Mo2A C6A C10A 37.6(6) . . . . ?
S1A Mo2A C6A C10A 52.5(17) . . . . ?
Mo1A Mo2A C6A C10A -127.6(6) . . . . ?
C10A C6A C7A C8A -0.3(9) . . . . ?
Mo2A C6A C7A C8A 65.8(6) . . . . ?
C10A C6A C7A Mo2A -66.1(6) . . . . ?
Mo2A C6A C7A Mo2A 0.000(1) . . . . ?
C11A Mo2A C7A C8A 166.8(7) . . . . ?
C12A Mo2A C7A C8A 104.7(7) . . . . ?
C6A Mo2A C7A C8A -115.3(9) . . . . ?
S3A Mo2A C7A C8A -109.2(9) . . . . ?
C8A Mo2A C7A C8A 0.000(4) . . . . ?
C10A Mo2A C7A C8A -75.6(7) . . . . ?
C9A Mo2A C7A C8A -34.6(6) . . . . ?
S1A Mo2A C7A C8A 37.0(8) . . . . ?
Mo1A Mo2A C7A C8A 128.5(5) . . . . ?
C11A Mo2A C7A C6A -77.9(7) . . . . ?
C12A Mo2A C7A C6A -140.1(7) . . . . ?
C6A Mo2A C7A C6A 0.000(2) . . . . ?
S3A Mo2A C7A C6A 6.1(11) . . . . ?
C8A Mo2A C7A C6A 115.3(9) . . . . ?
C10A Mo2A C7A C6A 39.7(6) . . . . ?
C9A Mo2A C7A C6A 80.6(7) . . . . ?
S1A Mo2A C7A C6A 152.2(7) . . . . ?
Mo1A Mo2A C7A C6A -116.3(6) . . . . ?
C6A C7A C8A C9A 0.6(10) . . . . ?
Mo2A C7A C8A C9A 65.5(6) . . . . ?
C6A C7A C8A Mo2A -64.9(6) . . . . ?
Mo2A C7A C8A Mo2A 0.000(2) . . . . ?
C11A Mo2A C8A C9A -136.2(7) . . . . ?
C12A Mo2A C8A C9A 160.9(7) . . . . ?
C6A Mo2A C8A C9A -80.2(7) . . . . ?
S3A Mo2A C8A C9A 3.7(9) . . . . ?
C7A Mo2A C8A C9A -118.2(9) . . . . ?
C10A Mo2A C8A C9A -36.8(6) . . . . ?
C9A Mo2A C8A C9A 0.000(2) . . . . ?
S1A Mo2A C8A C9A 90.1(7) . . . . ?
Mo1A Mo2A C8A C9A 128.9(6) . . . . ?
C11A Mo2A C8A C7A -17.9(9) . . . . ?
C12A Mo2A C8A C7A -80.9(7) . . . . ?
C6A Mo2A C8A C7A 38.0(6) . . . . ?
S3A Mo2A C8A C7A 121.9(7) . . . . ?
C7A Mo2A C8A C7A 0.000(3) . . . . ?
C10A Mo2A C8A C7A 81.4(7) . . . . ?
C9A Mo2A C8A C7A 118.2(9) . . . . ?
S1A Mo2A C8A C7A -151.7(7) . . . . ?
Mo1A Mo2A C8A C7A -112.8(6) . . . . ?
C7A C8A C9A C10A -0.6(10) . . . . ?
Mo2A C8A C9A C10A 63.7(6) . . . . ?
C7A C8A C9A Mo2A -64.3(6) . . . . ?
Mo2A C8A C9A Mo2A 0.0 . . . . ?
C11A Mo2A C9A C8A 81.3(11) . . . . ?
C12A Mo2A C9A C8A -25.8(8) . . . . ?
C6A Mo2A C9A C8A 78.1(7) . . . . ?
S3A Mo2A C9A C8A -177.6(6) . . . . ?
C7A Mo2A C9A C8A 36.3(6) . . . . ?
C8A Mo2A C9A C8A 0.000(2) . . . . ?
C10A Mo2A C9A C8A 117.8(9) . . . . ?
S1A Mo2A C9A C8A -95.7(7) . . . . ?
Mo1A Mo2A C9A C8A -121.8(7) . . . . ?
C11A Mo2A C9A C10A -36.5(13) . . . . ?
C12A Mo2A C9A C10A -143.5(7) . . . . ?
C6A Mo2A C9A C10A -39.6(6) . . . . ?
S3A Mo2A C9A C10A 64.6(7) . . . . ?
C7A Mo2A C9A C10A -81.5(7) . . . . ?
C8A Mo2A C9A C10A -117.8(9) . . . . ?
C10A Mo2A C9A C10A 0.000(3) . . . . ?
S1A Mo2A C9A C10A 146.6(7) . . . . ?
Mo1A Mo2A C9A C10A 120.5(7) . . . . ?
C8A C9A C10A C6A 0.4(10) . . . . ?
Mo2A C9A C10A C6A 64.5(6) . . . . ?
C8A C9A C10A Mo2A -64.2(6) . . . . ?
Mo2A C9A C10A Mo2A 0.000(2) . . . . ?
C7A C6A C10A C9A 0.0(10) . . . . ?
Mo2A C6A C10A C9A -66.1(6) . . . . ?
C7A C6A C10A Mo2A 66.1(6) . . . . ?
Mo2A C6A C10A Mo2A 0.000(2) . . . . ?
C11A Mo2A C10A C9A 159.8(7) . . . . ?
C12A Mo2A C10A C9A 75.7(15) . . . . ?
C6A Mo2A C10A C9A 113.5(9) . . . . ?
S3A Mo2A C10A C9A -122.3(7) . . . . ?
C7A Mo2A C10A C9A 75.2(6) . . . . ?
C8A Mo2A C10A C9A 34.7(6) . . . . ?
C9A Mo2A C10A C9A 0.000(4) . . . . ?
S1A Mo2A C10A C9A -42.4(8) . . . . ?
Mo1A Mo2A C10A C9A -131.8(6) . . . . ?
C11A Mo2A C10A C6A 46.3(8) . . . . ?
C12A Mo2A C10A C6A -37.8(16) . . . . ?
C6A Mo2A C10A C6A 0.000(2) . . . . ?
S3A Mo2A C10A C6A 124.2(8) . . . . ?
C7A Mo2A C10A C6A -38.4(6) . . . . ?
C8A Mo2A C10A C6A -78.8(6) . . . . ?
C9A Mo2A C10A C6A -113.5(9) . . . . ?
S1A Mo2A C10A C6A -155.9(7) . . . . ?
Mo1A Mo2A C10A C6A 114.7(6) . . . . ?
C12A Mo2A C11A C13A 19.3(3) . . . . ?
C6A Mo2A C11A C13A -105.1(5) . . . . ?
S3A Mo2A C11A C13A 142.0(3) . . . . ?
C7A Mo2A C11A C13A -71.3(5) . . . . ?
C8A Mo2A C11A C13A -61.3(5) . . . . ?
C10A Mo2A C11A C13A -130.1(4) . . . . ?
C9A Mo2A C11A C13A -107.7(8) . . . . ?
S1A Mo2A C11A C13A 69.0(3) . . . . ?
Mo1A Mo2A C11A C13A 84.1(3) . . . . ?
C12A Mo2A C11A C18A 164.0(7) . . . . ?
C6A Mo2A C11A C18A 39.6(8) . . . . ?
S3A Mo2A C11A C18A -73.3(6) . . . . ?
C7A Mo2A C11A C18A 73.4(7) . . . . ?
C8A Mo2A C11A C18A 83.4(7) . . . . ?
C10A Mo2A C11A C18A 14.6(7) . . . . ?
C9A Mo2A C11A C18A 37.0(11) . . . . ?
S1A Mo2A C11A C18A -146.3(6) . . . . ?
Mo1A Mo2A C11A C18A -131.3(7) . . . . ?
C12A Mo2A C11A Mo1A -64.7(2) . . . . ?
C6A Mo2A C11A Mo1A 170.9(4) . . . . ?
S3A Mo2A C11A Mo1A 57.98(11) . . . . ?
C7A Mo2A C11A Mo1A -155.4(3) . . . . ?
C8A Mo2A C11A Mo1A -145.4(3) . . . . ?
C10A Mo2A C11A Mo1A 145.9(3) . . . . ?
C9A Mo2A C11A Mo1A 168.2(7) . . . . ?
S1A Mo2A C11A Mo1A -15.0(2) . . . . ?
Mo1A Mo2A C11A Mo1A 0.0 . . . . ?
C12A Mo1A C11A C13A -29.5(3) . . . . ?
C5A Mo1A C11A C13A 46.5(5) . . . . ?
C4A Mo1A C11A C13A 60.4(4) . . . . ?
C2A Mo1A C11A C13A 117.8(4) . . . . ?
S3A Mo1A C11A C13A -152.7(3) . . . . ?
C1A Mo1A C11A C13A 102.4(10) . . . . ?
C3A Mo1A C11A C13A 93.0(4) . . . . ?
S1A Mo1A C11A C13A -79.9(3) . . . . ?
C13A Mo1A C11A C13A 0.0 . . . . ?
Mo2A Mo1A C11A C13A -94.9(3) . . . . ?
C12A Mo1A C11A C18A -159.6(7) . . . . ?
C5A Mo1A C11A C18A -83.5(7) . . . . ?
C4A Mo1A C11A C18A -69.7(6) . . . . ?
C2A Mo1A C11A C18A -12.2(7) . . . . ?
S3A Mo1A C11A C18A 77.3(6) . . . . ?
C1A Mo1A C11A C18A -27.7(12) . . . . ?
C3A Mo1A C11A C18A -37.1(6) . . . . ?
S1A Mo1A C11A C18A 150.0(5) . . . . ?
C13A Mo1A C11A C18A -130.1(7) . . . . ?
Mo2A Mo1A C11A C18A 135.1(7) . . . . ?
C12A Mo1A C11A Mo2A 65.3(2) . . . . ?
C5A Mo1A C11A Mo2A 141.4(4) . . . . ?
C4A Mo1A C11A Mo2A 155.2(3) . . . . ?
C2A Mo1A C11A Mo2A -147.3(3) . . . . ?
S3A Mo1A C11A Mo2A -57.80(11) . . . . ?
C1A Mo1A C11A Mo2A -162.7(9) . . . . ?
C3A Mo1A C11A Mo2A -172.2(3) . . . . ?
S1A Mo1A C11A Mo2A 14.9(2) . . . . ?
C13A Mo1A C11A Mo2A 94.9(3) . . . . ?
Mo2A Mo1A C11A Mo2A 0.0 . . . . ?
C11A Mo2A C12A C13A -19.6(3) . . . . ?
C6A Mo2A C12A C13A 54.7(4) . . . . ?
S3A Mo2A C12A C13A -81.3(3) . . . . ?
C7A Mo2A C12A C13A 79.9(5) . . . . ?
C8A Mo2A C12A C13A 113.2(4) . . . . ?
C10A Mo2A C12A C13A 79.4(11) . . . . ?
C9A Mo2A C12A C13A 126.9(4) . . . . ?
S1A Mo2A C12A C13A -150.1(4) . . . . ?
Mo1A Mo2A C12A C13A -84.4(3) . . . . ?
C11A Mo2A C12A C16A -171.0(6) . . . . ?
C6A Mo2A C12A C16A -96.6(6) . . . . ?
S3A Mo2A C12A C16A 127.4(5) . . . . ?
C7A Mo2A C12A C16A -71.4(6) . . . . ?
C8A Mo2A C12A C16A -38.2(6) . . . . ?
C10A Mo2A C12A C16A -71.9(12) . . . . ?
C9A Mo2A C12A C16A -24.4(7) . . . . ?
S1A Mo2A C12A C16A 58.5(5) . . . . ?
Mo1A Mo2A C12A C16A 124.3(6) . . . . ?
C11A Mo2A C12A Mo1A 64.8(2) . . . . ?
C6A Mo2A C12A Mo1A 139.1(3) . . . . ?
S3A Mo2A C12A Mo1A 3.1(2) . . . . ?
C7A Mo2A C12A Mo1A 164.3(3) . . . . ?
C8A Mo2A C12A Mo1A -162.4(3) . . . . ?
C10A Mo2A C12A Mo1A 163.8(10) . . . . ?
C9A Mo2A C12A Mo1A -148.7(3) . . . . ?
S1A Mo2A C12A Mo1A -65.74(10) . . . . ?
Mo1A Mo2A C12A Mo1A 0.0 . . . . ?
C11A Mo1A C12A C13A 30.1(3) . . . . ?
C5A Mo1A C12A C13A -105.4(4) . . . . ?
C4A Mo1A C12A C13A -71.3(4) . . . . ?
C2A Mo1A C12A C13A -66.9(8) . . . . ?
S3A Mo1A C12A C13A 90.5(3) . . . . ?
C1A Mo1A C12A C13A -121.1(4) . . . . ?
C3A Mo1A C12A C13A -48.4(4) . . . . ?
S1A Mo1A C12A C13A 159.4(3) . . . . ?
C13A Mo1A C12A C13A 0.0 . . . . ?
Mo2A Mo1A C12A C13A 93.5(3) . . . . ?
C11A Mo1A C12A C16A 165.7(6) . . . . ?
C5A Mo1A C12A C16A 30.2(6) . . . . ?
C4A Mo1A C12A C16A 64.3(6) . . . . ?
C2A Mo1A C12A C16A 68.7(9) . . . . ?
S3A Mo1A C12A C16A -133.9(5) . . . . ?
C1A Mo1A C12A C16A 14.5(7) . . . . ?
C3A Mo1A C12A C16A 87.2(6) . . . . ?
S1A Mo1A C12A C16A -65.0(5) . . . . ?
C13A Mo1A C12A C16A 135.6(7) . . . . ?
Mo2A Mo1A C12A C16A -130.9(5) . . . . ?
C11A Mo1A C12A Mo2A -63.5(2) . . . . ?
C5A Mo1A C12A Mo2A 161.1(3) . . . . ?
C4A Mo1A C12A Mo2A -164.8(3) . . . . ?
C2A Mo1A C12A Mo2A -160.5(7) . . . . ?
S3A Mo1A C12A Mo2A -3.1(2) . . . . ?
C1A Mo1A C12A Mo2A 145.3(3) . . . . ?
C3A Mo1A C12A Mo2A -142.0(3) . . . . ?
S1A Mo1A C12A Mo2A 65.87(10) . . . . ?
C13A Mo1A C12A Mo2A -93.5(3) . . . . ?
Mo2A Mo1A C12A Mo2A 0.0 . . . . ?
C16A C12A C13A C11A -178.9(6) . . . . ?
Mo2A C12A C13A C11A 27.3(4) . . . . ?
Mo1A C12A C13A C11A -43.7(4) . . . . ?
C16A C12A C13A S2A -1.3(10) . . . . ?
Mo2A C12A C13A S2A -155.1(4) . . . . ?
Mo1A C12A C13A S2A 134.0(5) . . . . ?
C16A C12A C13A Mo1A -135.2(7) . . . . ?
Mo2A C12A C13A Mo1A 71.0(2) . . . . ?
Mo1A C12A C13A Mo1A 0.0 . . . . ?
C18A C11A C13A C12A -179.0(5) . . . . ?
Mo2A C11A C13A C12A -28.0(4) . . . . ?
Mo1A C11A C13A C12A 44.1(4) . . . . ?
C18A C11A C13A S2A 3.1(8) . . . . ?
Mo2A C11A C13A S2A 154.1(4) . . . . ?
Mo1A C11A C13A S2A -133.8(4) . . . . ?
C18A C11A C13A Mo1A 136.9(6) . . . . ?
Mo2A C11A C13A Mo1A -72.0(2) . . . . ?
Mo1A C11A C13A Mo1A 0.0 . . . . ?
C14A S2A C13A C12A 5.6(7) . . . . ?
C14A S2A C13A C11A -177.1(5) . . . . ?
C14A S2A C13A Mo1A 99.1(5) . . . . ?
C11A Mo1A C13A C12A -129.3(5) . . . . ?
C12A Mo1A C13A C12A 0.000(1) . . . . ?
C5A Mo1A C13A C12A 83.4(4) . . . . ?
C4A Mo1A C13A C12A 109.0(4) . . . . ?
C2A Mo1A C13A C12A 145.7(5) . . . . ?
S3A Mo1A C13A C12A -101.4(3) . . . . ?
C1A Mo1A C13A C12A 97.8(7) . . . . ?
C3A Mo1A C13A C12A 139.9(4) . . . . ?
S1A Mo1A C13A C12A -19.6(3) . . . . ?
Mo2A Mo1A C13A C12A -65.7(3) . . . . ?
C11A Mo1A C13A C11A 0.0 . . . . ?
C12A Mo1A C13A C11A 129.3(5) . . . . ?
C5A Mo1A C13A C11A -147.3(4) . . . . ?
C4A Mo1A C13A C11A -121.7(4) . . . . ?
C2A Mo1A C13A C11A -84.9(5) . . . . ?
S3A Mo1A C13A C11A 27.9(3) . . . . ?
C1A Mo1A C13A C11A -132.9(7) . . . . ?
C3A Mo1A C13A C11A -90.8(4) . . . . ?
S1A Mo1A C13A C11A 109.7(3) . . . . ?
Mo2A Mo1A C13A C11A 63.6(3) . . . . ?
C11A Mo1A C13A S2A 109.3(6) . . . . ?
C12A Mo1A C13A S2A -121.3(6) . . . . ?
C5A Mo1A C13A S2A -37.9(6) . . . . ?
C4A Mo1A C13A S2A -12.3(5) . . . . ?
C2A Mo1A C13A S2A 24.4(7) . . . . ?
S3A Mo1A C13A S2A 137.2(4) . . . . ?
C1A Mo1A C13A S2A -23.6(9) . . . . ?
C3A Mo1A C13A S2A 18.5(5) . . . . ?
S1A Mo1A C13A S2A -140.9(5) . . . . ?
Mo2A Mo1A C13A S2A 173.0(5) . . . . ?
C17A O1A C16A O2A -4.2(10) . . . . ?
C17A O1A C16A C12A 175.6(6) . . . . ?
C13A C12A C16A O2A 94.5(9) . . . . ?
Mo2A C12A C16A O2A -122.9(7) . . . . ?
Mo1A C12A C16A O2A -23.3(10) . . . . ?
C13A C12A C16A O1A -85.3(7) . . . . ?
Mo2A C12A C16A O1A 57.2(7) . . . . ?
Mo1A C12A C16A O1A 156.9(4) . . . . ?
C19A O3A C18A O4A 2.0(11) . . . . ?
C19A O3A C18A C11A -177.5(6) . . . . ?
C13A C11A C18A O4A -13.3(11) . . . . ?
Mo2A C11A C18A O4A -150.2(7) . . . . ?
Mo1A C11A C18A O4A 102.0(8) . . . . ?
C13A C11A C18A O3A 166.1(6) . . . . ?
Mo2A C11A C18A O3A 29.3(9) . . . . ?
Mo1A C11A C18A O3A -78.6(7) . . . . ?
